data_1563610
loop_
_publ_author_name
'Heinl, Veronika'
'Seitz, Andreas'
'Balazs, Gabor'
'Seidl, Michael'
'Scheer, Manfred'

_publ_section_title
;
 Transfer of Polyantimony Units
;
_journal_name_full 'Chemical Science'
_journal_paper_doi 10.1039/D1SC02498A
_journal_year 2021
_chemical_formula_moiety 'C68 H116 Ni4 Sb4, C17 H29 Ni0.5'
_chemical_formula_sum 'C85 H145 Ni4.5 Sb4'
_chemical_formula_weight 1918.20
_space_group_crystal_system monoclinic
_space_group_IT_number 15
_space_group_name_Hall '-C 2yc'
_space_group_name_H-M_alt 'C 1 2/c 1'
_atom_sites_solution_hydrogens geom
_atom_sites_solution_primary iterative
_audit_creation_date 2021-03-25
_audit_creation_method
;
Olex2 1.3
(compiled 2020.11.12 svn.r5f609507 for OlexSys, GUI svn.r6272)
;
_audit_update_record
;
2021-04-23 deposited with the CCDC.	2021-06-17 downloaded from the CCDC.
;
_cell_angle_alpha 90
_cell_angle_beta 92.226(3)
_cell_angle_gamma 90
_cell_formula_units_Z 8
_cell_length_a 46.3369(13)
_cell_length_b 19.0535(5)
_cell_length_c 19.5836(6)
_cell_measurement_reflns_used 12138
_cell_measurement_temperature 122.97(13)
_cell_measurement_theta_max 73.4950
_cell_measurement_theta_min 3.6320
_cell_volume 17276.9(8)
_computing_cell_refinement 'CrysAlisPro 1.171.38.43 (Rigaku OD, 2015)'
_computing_data_collection 'CrysAlisPro 1.171.38.43 (Rigaku OD, 2015)'
_computing_data_reduction 'CrysAlisPro 1.171.38.43 (Rigaku OD, 2015)'
_computing_molecular_graphics 'Olex2 1.3 (Dolomanov et al., 2009)'
_computing_publication_material 'Olex2 1.3 (Dolomanov et al., 2009)'
_computing_structure_refinement 'SHELXL 2018/3 (Sheldrick, 2015)'
_computing_structure_solution 'olex2.solve 1.3 (Bourhis et al., 2015)'
_diffrn_ambient_environment N~2~
_diffrn_ambient_temperature 122.97(13)
_diffrn_detector 'CCD plate'
_diffrn_detector_area_resol_mean 10.3546
_diffrn_detector_type Atlas
_diffrn_measured_fraction_theta_full 0.995
_diffrn_measured_fraction_theta_max 0.995
_diffrn_measurement_details
;
List of Runs (angles in degrees, time in seconds):

  # Type    Start    End  Width  t~exp~   \w     \q     \k     \f   Frames
#--------------------------------------------------------------------------
  1  \w      2.00  98.00   1.00   45.00    --   41.73-125.00 -90.00   96
  2  \w     17.00 116.00   1.00   45.00    --   41.73  37.00 150.00   99
  3  \w     30.00  69.00   1.00  180.00    --  106.46 -30.00  30.00   39
  4  \w     30.00  69.00   1.00  180.00    --  106.46 -30.00  60.00   39
  5  \w     73.00 158.00   1.00  180.00    --  106.46 125.00-180.00   85
  6  \w     30.00 139.00   1.00  180.00    --  106.46 -77.00 150.00  109
  7  \w     30.00  69.00   1.00  180.00    --  106.46 -30.00 120.00   39
  8  \w     77.00 158.00   1.00  180.00    --  106.46  61.00 -60.00   81
  9  \w     78.00 158.00   1.00  180.00    --  106.46  30.00 -90.00   80
 10  \w      9.00 118.00   1.00   45.00    --   41.73  77.00-120.00  109
 11  \w     14.00 115.00   1.00   45.00    --   41.73  57.00  30.00  101
 12  \w     30.00  69.00   1.00  180.00    --  106.46 -30.00 -90.00   39
 13  \w     54.00 142.00   1.00  180.00    --  106.46  15.00 120.00   88
;
_diffrn_measurement_device 'four-circle diffractometer'
_diffrn_measurement_device_type 'SuperNova, Single source at offset, Atlas'
_diffrn_measurement_method '\w scans'
_diffrn_orient_matrix_type 'CrysAlisPro convention (1999,Acta A55,543-557)'
_diffrn_orient_matrix_UB_11 0.0062126000
_diffrn_orient_matrix_UB_12 0.0114039000
_diffrn_orient_matrix_UB_13 0.0770313000
_diffrn_orient_matrix_UB_21 0.0211241000
_diffrn_orient_matrix_UB_22 0.0596404000
_diffrn_orient_matrix_UB_23 -0.0161011000
_diffrn_orient_matrix_UB_31 -0.0249602000
_diffrn_orient_matrix_UB_32 0.0533755000
_diffrn_orient_matrix_UB_33 0.0015181000
_diffrn_radiation_monochromator mirror
_diffrn_radiation_probe x-ray
_diffrn_radiation_type 'Cu K\a'
_diffrn_radiation_wavelength 1.54184
_diffrn_reflns_av_R_equivalents 0.0569
_diffrn_reflns_av_unetI/netI 0.0563
_diffrn_reflns_Laue_measured_fraction_full 0.995
_diffrn_reflns_Laue_measured_fraction_max 0.995
_diffrn_reflns_limit_h_max 54
_diffrn_reflns_limit_h_min -55
_diffrn_reflns_limit_k_max 22
_diffrn_reflns_limit_k_min -21
_diffrn_reflns_limit_l_max 22
_diffrn_reflns_limit_l_min -23
_diffrn_reflns_number 47158
_diffrn_reflns_point_group_measured_fraction_full 0.995
_diffrn_reflns_point_group_measured_fraction_max 0.995
_diffrn_reflns_theta_full 67.077
_diffrn_reflns_theta_max 67.077
_diffrn_reflns_theta_min 3.350
_diffrn_source 'micro-focus sealed X-ray tube'
_diffrn_source_type 'SuperNova (Cu) X-ray Source'
_exptl_absorpt_coefficient_mu 11.074
_exptl_absorpt_correction_T_max 0.724
_exptl_absorpt_correction_T_min 0.580
_exptl_absorpt_correction_type analytical
_exptl_absorpt_process_details
;
CrysAlisPro 1.171.38.43 (Rigaku Oxford Diffraction, 2015)
Analytical numeric absorption correction using a multifaceted crystal
			model based on expressions derived by R.C. Clark & J.S. Reid.
(Clark, R. C. & Reid, J. S. (1995). Acta Cryst. A51, 887-897)
Empirical absorption correction using spherical harmonics,
 implemented in SCALE3 ABSPACK scaling algorithm.
;
_exptl_crystal_colour violet
_exptl_crystal_colour_primary violet
_exptl_crystal_density_diffrn 1.475
_exptl_crystal_description block
_exptl_crystal_F_000 7880
_exptl_crystal_size_max 0.08
_exptl_crystal_size_mid 0.047
_exptl_crystal_size_min 0.042
_refine_diff_density_max 0.754
_refine_diff_density_min -0.795
_refine_diff_density_rms 0.093
_refine_ls_extinction_method none
_refine_ls_goodness_of_fit_ref 1.000
_refine_ls_hydrogen_treatment constr
_refine_ls_matrix_type full
_refine_ls_number_parameters 888
_refine_ls_number_reflns 15359
_refine_ls_number_restraints 0
_refine_ls_restrained_S_all 1.000
_refine_ls_R_factor_all 0.0471
_refine_ls_R_factor_gt 0.0326
_refine_ls_shift/su_max 0.003
_refine_ls_shift/su_mean 0.000
_refine_ls_structure_factor_coef Fsqd
_refine_ls_weighting_details 'w=1/[\s^2^(Fo^2^)+(0.0265P)^2^] where P=(Fo^2^+2Fc^2^)/3'
_refine_ls_weighting_scheme calc
_refine_ls_wR_factor_gt 0.0690
_refine_ls_wR_factor_ref 0.0755
_reflns_Friedel_coverage 0.000
_reflns_number_gt 12426
_reflns_number_total 15359
_reflns_threshold_expression 'I > 2\s(I)'
_cod_data_source_file d1sc02498a2.cif
_cod_data_source_block mc_abs
_cod_original_formula_sum 'C85 H145 Ni4.50 Sb4'
_cod_database_code 1563610
_shelx_shelxl_version_number 2018/3
_chemical_oxdiff_formula C85H145Ni4.5Sb4
_shelx_space_group_comment
;
The symmetry employed for this shelxl refinement is uniquely defined
by the following loop, which should always be used as a source of
symmetry information in preference to the above space-group names.
They are only intended as comments.
;
_reflns_odcompleteness_completeness 99.36
_reflns_odcompleteness_iscentric 1
_reflns_odcompleteness_theta 66.97
_olex2_refinement_description
;
1. Fixed Uiso
 At 1.2 times of:
  All C(H) groups
 At 1.5 times of:
  All C(H,H,H) groups
2.a Aromatic/amide H refined with riding coordinates:
 C18(H18), C35(H35), C52(H52), C55(H55), C21(H21), C4(H4), C1(H1), C38(H38),
 C72(H72), C69(H69)
2.b Idealised Me refined as rotating group:
 C15(H15A,H15B,H15C), C66(H66A,H66B,H66C), C17(H17A,H17B,H17C), C33(H33A,H33B,
 H33C), C67(H67A,H67B,H67C), C59(H59A,H59B,H59C), C32(H32A,H32B,H32C), C64(H64A,
 H64B,H64C), C26(H26A,H26B,H26C), C25(H25A,H25B,H25C), C16(H16A,H16B,H16C),
 C34(H34A,H34B,H34C), C45(H45A,H45B,H45C), C58(H58A,H58B,H58C), C60(H60A,H60B,
 H60C), C68(H68A,H68B,H68C), C76(H76A,H76B,H76C), C75(H75A,H75B,H75C), C42(H42A,
 H42B,H42C), C29(H29A,H29B,H29C), C12(H12A,H12B,H12C), C24(H24A,H24B,H24C),
 C8(H8A,H8B,H8C), C9(H9A,H9B,H9C), C41(H41A,H41B,H41C), C43(H43A,H43B,H43C),
 C13(H13A,H13B,H13C), C84(H84A,H84B,H84C), C7(H7A,H7B,H7C), C62(H62A,H62B,H62C),
  C50(H50A,H50B,H50C), C28(H28A,H28B,H28C), C79(H79A,H79B,H79C), C77(H77A,H77B,
 H77C), C63(H63A,H63B,H63C), C46(H46A,H46B,H46C), C47(H47A,H47B,H47C), C30(H30A,
 H30B,H30C), C11(H11A,H11B,H11C), C49(H49A,H49B,H49C), C80(H80A,H80B,H80C),
 C51(H51A,H51B,H51C), C81(H81A,H81B,H81C), C83(H83A,H83B,H83C), C85(H85A,H85B,
 H85C)
;
_olex2_submission_special_instructions 'No special instructions were received'
_oxdiff_exptl_absorpt_empirical_details
;
Empirical correction (ABSPACK) includes:
- Absorption correction using spherical harmonics
- Frame scaling
;
_oxdiff_exptl_absorpt_empirical_full_max 1.691
_oxdiff_exptl_absorpt_empirical_full_min 0.463

loop_
_space_group_symop_operation_xyz
'x, y, z'
'-x, y, -z+1/2'
'x+1/2, y+1/2, z'
'-x+1/2, y+1/2, -z+1/2'
'-x, -y, -z'
'x, -y, z-1/2'
'-x+1/2, -y+1/2, -z'
'x+1/2, -y+1/2, z-1/2'

loop_
_atom_site_label
_atom_site_type_symbol
_atom_site_fract_x
_atom_site_fract_y
_atom_site_fract_z
_atom_site_U_iso_or_equiv
_atom_site_adp_type
_atom_site_occupancy
_atom_site_site_symmetry_order
_atom_site_calc_flag
_atom_site_refinement_flags_posn
_atom_site_refinement_flags_adp
_atom_site_refinement_flags_occupancy
_atom_site_disorder_assembly
_atom_site_disorder_group
Sb4 Sb 0.61411(2) 0.18482(2) 0.22639(2) 0.02157(6) Uani 1 1 d . . . . .
Sb1 Sb 0.64089(2) 0.29790(2) 0.13536(2) 0.02263(6) Uani 1 1 d . . . . .
Sb2 Sb 0.63616(2) 0.32552(2) 0.29307(2) 0.02342(6) Uani 1 1 d . . . . .
Sb3 Sb 0.68034(2) 0.21746(2) 0.24498(2) 0.02494(6) Uani 1 1 d . . . . .
Ni2 Ni 0.59535(2) 0.30782(3) 0.20435(3) 0.02217(14) Uani 1 1 d . . . . .
Ni4 Ni 0.64328(2) 0.20010(3) 0.33669(3) 0.02312(14) Uani 1 1 d . . . . .
Ni1 Ni 0.65309(2) 0.16710(3) 0.14059(3) 0.02447(14) Uani 1 1 d . . . . .
Ni3 Ni 0.67917(2) 0.34908(3) 0.21870(4) 0.02657(15) Uani 1 1 d . . . . .
Ni5 Ni 0.500000 0.21604(5) 0.750000 0.0310(2) Uani 1 2 d S T P . .
C18 C 0.56912(8) 0.4005(2) 0.19388(19) 0.0229(8) Uani 1 1 d . . . . .
H18 H 0.577027 0.446458 0.192936 0.028 Uiso 1 1 calc R U . . .
C22 C 0.56139(8) 0.3651(2) 0.2538(2) 0.0251(8) Uani 1 1 d . . . . .
C35 C 0.71728(9) 0.3875(2) 0.1706(2) 0.0323(9) Uani 1 1 d . . . . .
H35 H 0.725839 0.361959 0.134947 0.039 Uiso 1 1 calc R U . . .
C52 C 0.64485(8) 0.1018(2) 0.39090(19) 0.0232(8) Uani 1 1 d . . . . .
H52 H 0.647787 0.058033 0.368909 0.028 Uiso 1 1 calc R U . . .
C54 C 0.65333(9) 0.2075(2) 0.4459(2) 0.0283(9) Uani 1 1 d . . . . .
C55 C 0.62297(9) 0.1970(2) 0.43325(19) 0.0261(8) Uani 1 1 d . . . . .
H55 H 0.608481 0.229603 0.445046 0.031 Uiso 1 1 calc R U . . .
C56 C 0.61741(9) 0.1321(2) 0.40109(19) 0.0252(8) Uani 1 1 d . . . . .
C3 C 0.68477(10) 0.1234(2) 0.0721(2) 0.0331(10) Uani 1 1 d . . . . .
C21 C 0.55148(9) 0.2985(2) 0.2324(2) 0.0273(8) Uani 1 1 d . . . . .
H21 H 0.545228 0.262839 0.262375 0.033 Uiso 1 1 calc R U . . .
C4 C 0.67796(9) 0.0741(2) 0.1255(2) 0.0299(9) Uani 1 1 d . . . . .
H4 H 0.691257 0.057119 0.159761 0.036 Uiso 1 1 calc R U . . .
C15 C 0.60111(9) 0.0015(2) 0.1500(2) 0.0320(9) Uani 1 1 d . . . . .
H15A H 0.595259 0.045665 0.171119 0.048 Uiso 1 1 calc R U . . .
H15B H 0.592398 -0.037984 0.173786 0.048 Uiso 1 1 calc R U . . .
H15C H 0.594591 0.001070 0.101827 0.048 Uiso 1 1 calc R U . . .
C36 C 0.69500(9) 0.4394(2) 0.1606(2) 0.0313(9) Uani 1 1 d . . . . .
C53 C 0.66762(9) 0.1458(2) 0.4182(2) 0.0268(8) Uani 1 1 d . . . . .
C19 C 0.56342(9) 0.3577(2) 0.1345(2) 0.0272(8) Uani 1 1 d . . . . .
C2 C 0.65870(10) 0.1363(2) 0.0328(2) 0.0321(10) Uani 1 1 d . . . . .
C1 C 0.63677(9) 0.0949(2) 0.0635(2) 0.0281(9) Uani 1 1 d . . . . .
H1 H 0.617023 0.094277 0.048586 0.034 Uiso 1 1 calc R U . . .
C37 C 0.68727(9) 0.4620(2) 0.2281(3) 0.0349(10) Uani 1 1 d . . . . .
C20 C 0.55204(8) 0.2914(2) 0.1594(2) 0.0265(8) Uani 1 1 d . . . . .
C5 C 0.64842(9) 0.05529(19) 0.1187(2) 0.0258(8) Uani 1 1 d . . . . .
C38 C 0.70556(10) 0.4230(2) 0.2748(3) 0.0367(10) Uani 1 1 d . . . . .
H38 H 0.704752 0.426109 0.323113 0.044 Uiso 1 1 calc R U . . .
C39 C 0.72469(9) 0.3799(2) 0.2411(3) 0.0361(10) Uani 1 1 d . . . . .
C72 C 0.53597(10) 0.1613(2) 0.7000(2) 0.0340(10) Uani 1 1 d . . . . .
H72 H 0.544712 0.120921 0.720333 0.041 Uiso 1 1 calc R U . . .
C31 C 0.55795(9) 0.3971(2) 0.3242(2) 0.0269(8) Uani 1 1 d . . . . .
C70 C 0.52618(10) 0.2767(2) 0.6713(2) 0.0315(9) Uani 1 1 d . . . . .
C57 C 0.69834(9) 0.1155(2) 0.4248(2) 0.0320(9) Uani 1 1 d . . . . .
C65 C 0.58836(9) 0.0957(2) 0.3954(2) 0.0287(9) Uani 1 1 d . . . . .
C66 C 0.56364(9) 0.1475(2) 0.3816(2) 0.0345(10) Uani 1 1 d . . . . .
H66A H 0.563197 0.181545 0.419135 0.052 Uiso 1 1 calc R U . . .
H66B H 0.545277 0.122024 0.378383 0.052 Uiso 1 1 calc R U . . .
H66C H 0.566608 0.172315 0.338626 0.052 Uiso 1 1 calc R U . . .
C71 C 0.54623(10) 0.2324(2) 0.7086(2) 0.0340(10) Uani 1 1 d . . . . .
C17 C 0.64464(9) -0.0078(2) 0.2307(2) 0.0298(9) Uani 1 1 d . . . . .
H17A H 0.639844 0.036351 0.253241 0.045 Uiso 1 1 calc R U . . .
H17B H 0.665612 -0.014673 0.233210 0.045 Uiso 1 1 calc R U . . .
H17C H 0.635231 -0.046885 0.253573 0.045 Uiso 1 1 calc R U . . .
C69 C 0.50474(10) 0.2318(2) 0.6411(2) 0.0324(9) Uani 1 1 d . . . . .
H69 H 0.488502 0.247412 0.614175 0.039 Uiso 1 1 calc R U . . .
C33 C 0.57737(10) 0.4613(2) 0.3364(2) 0.0330(9) Uani 1 1 d . . . . .
H33A H 0.597670 0.447038 0.335505 0.049 Uiso 1 1 calc R U . . .
H33B H 0.573573 0.481856 0.381087 0.049 Uiso 1 1 calc R U . . .
H33C H 0.573298 0.496187 0.300544 0.049 Uiso 1 1 calc R U . . .
C23 C 0.56402(9) 0.3920(2) 0.0634(2) 0.0310(9) Uani 1 1 d . . . . .
C67 C 0.58710(9) 0.0380(2) 0.3408(2) 0.0308(9) Uani 1 1 d . . . . .
H67A H 0.590660 0.058674 0.296033 0.046 Uiso 1 1 calc R U . . .
H67B H 0.567967 0.016053 0.339549 0.046 Uiso 1 1 calc R U . . .
H67C H 0.601862 0.002561 0.351798 0.046 Uiso 1 1 calc R U . . .
C14 C 0.63399(9) -0.0050(2) 0.1553(2) 0.0277(9) Uani 1 1 d . . . . .
C59 C 0.70330(9) 0.0638(2) 0.3656(2) 0.0342(10) Uani 1 1 d . . . . .
H59A H 0.690829 0.022642 0.370353 0.051 Uiso 1 1 calc R U . . .
H59B H 0.723554 0.048872 0.367048 0.051 Uiso 1 1 calc R U . . .
H59C H 0.698651 0.086987 0.321912 0.051 Uiso 1 1 calc R U . . .
C32 C 0.56377(10) 0.3437(2) 0.3807(2) 0.0324(9) Uani 1 1 d . . . . .
H32A H 0.550731 0.303622 0.373936 0.049 Uiso 1 1 calc R U . . .
H32B H 0.560507 0.365484 0.425045 0.049 Uiso 1 1 calc R U . . .
H32C H 0.583834 0.327648 0.379429 0.049 Uiso 1 1 calc R U . . .
C73 C 0.51084(10) 0.1612(2) 0.6566(2) 0.0318(9) Uani 1 1 d . . . . .
C64 C 0.68476(11) 0.3191(2) 0.4521(3) 0.0433(12) Uani 1 1 d . . . . .
H64A H 0.700393 0.291263 0.433360 0.065 Uiso 1 1 calc R U . . .
H64B H 0.692912 0.353772 0.484308 0.065 Uiso 1 1 calc R U . . .
H64C H 0.674114 0.343226 0.414777 0.065 Uiso 1 1 calc R U . . .
C26 C 0.57056(11) 0.3440(3) 0.0038(2) 0.0404(11) Uani 1 1 d . . . . .
H26A H 0.589140 0.320573 0.012926 0.061 Uiso 1 1 calc R U . . .
H26B H 0.571456 0.371808 -0.038145 0.061 Uiso 1 1 calc R U . . .
H26C H 0.555277 0.308639 -0.001721 0.061 Uiso 1 1 calc R U . . .
C25 C 0.58720(10) 0.4500(3) 0.0639(2) 0.0390(10) Uani 1 1 d . . . . .
H25A H 0.581854 0.487482 0.095246 0.058 Uiso 1 1 calc R U . . .
H25B H 0.588598 0.469254 0.017704 0.058 Uiso 1 1 calc R U . . .
H25C H 0.605896 0.430206 0.078975 0.058 Uiso 1 1 calc R U . . .
C16 C 0.64292(11) -0.0734(2) 0.1203(2) 0.0371(10) Uani 1 1 d . . . . .
H16A H 0.633674 -0.113335 0.142129 0.056 Uiso 1 1 calc R U . . .
H16B H 0.663955 -0.078682 0.124530 0.056 Uiso 1 1 calc R U . . .
H16C H 0.636842 -0.071777 0.071802 0.056 Uiso 1 1 calc R U . . .
C34 C 0.52626(9) 0.4220(2) 0.3275(2) 0.0352(10) Uani 1 1 d . . . . .
H34A H 0.522495 0.458587 0.293134 0.053 Uiso 1 1 calc R U . . .
H34B H 0.522948 0.440930 0.373061 0.053 Uiso 1 1 calc R U . . .
H34C H 0.513260 0.382229 0.318399 0.053 Uiso 1 1 calc R U . . .
C45 C 0.63673(11) 0.5194(3) 0.2265(3) 0.0458(12) Uani 1 1 d . . . . .
H45A H 0.635977 0.526090 0.176857 0.069 Uiso 1 1 calc R U . . .
H45B H 0.625715 0.556760 0.248017 0.069 Uiso 1 1 calc R U . . .
H45C H 0.628358 0.473751 0.237478 0.069 Uiso 1 1 calc R U . . .
C44 C 0.66798(11) 0.5220(2) 0.2532(3) 0.0428(11) Uani 1 1 d . . . . .
C74 C 0.52721(10) 0.3532(2) 0.6459(2) 0.0365(10) Uani 1 1 d . . . . .
C58 C 0.70109(11) 0.0738(2) 0.4921(2) 0.0412(11) Uani 1 1 d . . . . .
H58A H 0.697643 0.105209 0.530549 0.062 Uiso 1 1 calc R U . . .
H58B H 0.720562 0.053949 0.497240 0.062 Uiso 1 1 calc R U . . .
H58C H 0.686835 0.035826 0.491240 0.062 Uiso 1 1 calc R U . . .
C40 C 0.69027(10) 0.4682(2) 0.0875(3) 0.0364(10) Uani 1 1 d . . . . .
C60 C 0.72265(10) 0.1695(2) 0.4223(3) 0.0434(11) Uani 1 1 d . . . . .
H60A H 0.720756 0.196087 0.379558 0.065 Uiso 1 1 calc R U . . .
H60B H 0.741340 0.145390 0.424769 0.065 Uiso 1 1 calc R U . . .
H60C H 0.721442 0.201738 0.461138 0.065 Uiso 1 1 calc R U . . .
C68 C 0.58425(10) 0.0605(2) 0.4653(2) 0.0356(10) Uani 1 1 d . . . . .
H68A H 0.599450 0.025416 0.473702 0.053 Uiso 1 1 calc R U . . .
H68B H 0.565324 0.037507 0.465153 0.053 Uiso 1 1 calc R U . . .
H68C H 0.585369 0.096128 0.501328 0.053 Uiso 1 1 calc R U . . .
C61 C 0.66415(11) 0.2704(2) 0.4893(2) 0.0363(10) Uani 1 1 d . . . . .
C27 C 0.53905(9) 0.2267(2) 0.1232(2) 0.0335(10) Uani 1 1 d . . . . .
C76 C 0.49658(11) 0.3793(2) 0.6249(3) 0.0435(11) Uani 1 1 d . . . . .
H76A H 0.489691 0.354764 0.583421 0.065 Uiso 1 1 calc R U . . .
H76B H 0.497133 0.429889 0.616135 0.065 Uiso 1 1 calc R U . . .
H76C H 0.483479 0.369745 0.661905 0.065 Uiso 1 1 calc R U . . .
C6 C 0.65116(12) 0.1706(2) -0.0367(2) 0.0389(11) Uani 1 1 d . . . . .
C75 C 0.53956(12) 0.4073(2) 0.6963(2) 0.0425(11) Uani 1 1 d . . . . .
H75A H 0.529088 0.404946 0.738762 0.064 Uiso 1 1 calc R U . . .
H75B H 0.537482 0.454331 0.676484 0.064 Uiso 1 1 calc R U . . .
H75C H 0.560058 0.397373 0.706085 0.064 Uiso 1 1 calc R U . . .
C42 C 0.71627(11) 0.5169(3) 0.0750(3) 0.0464(12) Uani 1 1 d . . . . .
H42A H 0.716118 0.556353 0.107087 0.070 Uiso 1 1 calc R U . . .
H42B H 0.714877 0.534753 0.028058 0.070 Uiso 1 1 calc R U . . .
H42C H 0.734281 0.490427 0.081931 0.070 Uiso 1 1 calc R U . . .
C29 C 0.56013(10) 0.1862(2) 0.0794(2) 0.0358(10) Uani 1 1 d . . . . .
H29A H 0.566175 0.216099 0.041825 0.054 Uiso 1 1 calc R U . . .
H29B H 0.550572 0.144101 0.060636 0.054 Uiso 1 1 calc R U . . .
H29C H 0.577099 0.172385 0.107651 0.054 Uiso 1 1 calc R U . . .
C12 C 0.72086(11) 0.2250(2) 0.0724(3) 0.0452(12) Uani 1 1 d . . . . .
H12A H 0.708855 0.250366 0.038345 0.068 Uiso 1 1 calc R U . . .
H12B H 0.741242 0.236149 0.066283 0.068 Uiso 1 1 calc R U . . .
H12C H 0.715500 0.238974 0.118379 0.068 Uiso 1 1 calc R U . . .
C24 C 0.53450(10) 0.4278(2) 0.0490(2) 0.0371(10) Uani 1 1 d . . . . .
H24A H 0.519321 0.392069 0.045470 0.056 Uiso 1 1 calc R U . . .
H24B H 0.534955 0.454062 0.005998 0.056 Uiso 1 1 calc R U . . .
H24C H 0.530497 0.460144 0.086407 0.056 Uiso 1 1 calc R U . . .
C8 C 0.66790(14) 0.2381(3) -0.0528(2) 0.0555(15) Uani 1 1 d . . . . .
H8A H 0.665345 0.272519 -0.016336 0.083 Uiso 1 1 calc R U . . .
H8B H 0.660545 0.257599 -0.096391 0.083 Uiso 1 1 calc R U . . .
H8C H 0.688474 0.227129 -0.055894 0.083 Uiso 1 1 calc R U . . .
C9 C 0.65668(12) 0.1156(3) -0.0924(2) 0.0468(12) Uani 1 1 d . . . . .
H9A H 0.677294 0.103989 -0.091735 0.070 Uiso 1 1 calc R U . . .
H9B H 0.650772 0.134680 -0.137229 0.070 Uiso 1 1 calc R U . . .
H9C H 0.645495 0.073129 -0.083530 0.070 Uiso 1 1 calc R U . . .
C10 C 0.71615(11) 0.1457(2) 0.0634(3) 0.0429(12) Uani 1 1 d . . . . .
C41 C 0.66268(11) 0.5096(3) 0.0727(3) 0.0462(12) Uani 1 1 d . . . . .
H41A H 0.645937 0.480160 0.081910 0.069 Uiso 1 1 calc R U . . .
H41B H 0.661777 0.524036 0.024603 0.069 Uiso 1 1 calc R U . . .
H41C H 0.662547 0.551320 0.101939 0.069 Uiso 1 1 calc R U . . .
C43 C 0.69044(11) 0.4101(3) 0.0334(3) 0.0429(11) Uani 1 1 d . . . . .
H43A H 0.707989 0.381806 0.039916 0.064 Uiso 1 1 calc R U . . .
H43B H 0.690015 0.431291 -0.012272 0.064 Uiso 1 1 calc R U . . .
H43C H 0.673436 0.380140 0.037824 0.064 Uiso 1 1 calc R U . . .
C13 C 0.73648(11) 0.1100(3) 0.1168(4) 0.0583(16) Uani 1 1 d . . . . .
H13A H 0.731239 0.124369 0.162736 0.088 Uiso 1 1 calc R U . . .
H13B H 0.756451 0.123973 0.109155 0.088 Uiso 1 1 calc R U . . .
H13C H 0.734704 0.058922 0.112496 0.088 Uiso 1 1 calc R U . . .
C84 C 0.46755(13) 0.1128(3) 0.5926(3) 0.0568(15) Uani 1 1 d . . . . .
H84A H 0.455799 0.124651 0.631490 0.085 Uiso 1 1 calc R U . . .
H84B H 0.459535 0.071140 0.569469 0.085 Uiso 1 1 calc R U . . .
H84C H 0.467424 0.152300 0.560456 0.085 Uiso 1 1 calc R U . . .
C7 C 0.61916(12) 0.1900(3) -0.0423(2) 0.0500(14) Uani 1 1 d . . . . .
H7A H 0.607503 0.147092 -0.044608 0.075 Uiso 1 1 calc R U . . .
H7B H 0.615355 0.217916 -0.083700 0.075 Uiso 1 1 calc R U . . .
H7C H 0.614102 0.217429 -0.002152 0.075 Uiso 1 1 calc R U . . .
C78 C 0.57550(10) 0.2472(3) 0.7454(3) 0.0405(11) Uani 1 1 d . . . . .
C62 C 0.63824(12) 0.3156(3) 0.5096(3) 0.0497(13) Uani 1 1 d . . . . .
H62A H 0.627968 0.332892 0.468275 0.075 Uiso 1 1 calc R U . . .
H62B H 0.645181 0.355427 0.537243 0.075 Uiso 1 1 calc R U . . .
H62C H 0.625107 0.287057 0.536154 0.075 Uiso 1 1 calc R U . . .
C50 C 0.76024(11) 0.2791(3) 0.2363(3) 0.0584(15) Uani 1 1 d . . . . .
H50A H 0.745055 0.244464 0.243633 0.088 Uiso 1 1 calc R U . . .
H50B H 0.778673 0.261632 0.255734 0.088 Uiso 1 1 calc R U . . .
H50C H 0.761922 0.287057 0.187131 0.088 Uiso 1 1 calc R U . . .
C28 C 0.51227(10) 0.2483(3) 0.0783(3) 0.0486(13) Uani 1 1 d . . . . .
H28A H 0.498869 0.274740 0.106031 0.073 Uiso 1 1 calc R U . . .
H28B H 0.502628 0.206152 0.060055 0.073 Uiso 1 1 calc R U . . .
H28C H 0.518371 0.277717 0.040419 0.073 Uiso 1 1 calc R U . . .
C79 C 0.57266(11) 0.2918(3) 0.8105(3) 0.0470(12) Uani 1 1 d . . . . .
H79A H 0.562566 0.335678 0.798899 0.070 Uiso 1 1 calc R U . . .
H79B H 0.591930 0.302512 0.830174 0.070 Uiso 1 1 calc R U . . .
H79C H 0.561667 0.265643 0.843875 0.070 Uiso 1 1 calc R U . . .
C77 C 0.54436(13) 0.3537(3) 0.5796(2) 0.0496(13) Uani 1 1 d . . . . .
H77A H 0.564508 0.340927 0.590475 0.074 Uiso 1 1 calc R U . . .
H77B H 0.543599 0.400712 0.559388 0.074 Uiso 1 1 calc R U . . .
H77C H 0.535834 0.319731 0.547139 0.074 Uiso 1 1 calc R U . . .
C82 C 0.49837(11) 0.0980(2) 0.6178(2) 0.0419(11) Uani 1 1 d . . . . .
C63 C 0.67883(13) 0.2439(3) 0.5560(2) 0.0525(14) Uani 1 1 d . . . . .
H63A H 0.665526 0.213194 0.579689 0.079 Uiso 1 1 calc R U . . .
H63B H 0.684027 0.284027 0.585289 0.079 Uiso 1 1 calc R U . . .
H63C H 0.696304 0.217667 0.545590 0.079 Uiso 1 1 calc R U . . .
C48 C 0.75265(10) 0.3475(3) 0.2707(3) 0.0473(13) Uani 1 1 d . . . . .
C46 C 0.66733(13) 0.5205(3) 0.3321(3) 0.0570(15) Uani 1 1 d . . . . .
H46A H 0.658803 0.476214 0.346810 0.086 Uiso 1 1 calc R U . . .
H46B H 0.655701 0.559855 0.347898 0.086 Uiso 1 1 calc R U . . .
H46C H 0.687058 0.524536 0.351595 0.086 Uiso 1 1 calc R U . . .
C47 C 0.68214(13) 0.5925(3) 0.2344(3) 0.0603(16) Uani 1 1 d . . . . .
H47A H 0.701744 0.594593 0.254989 0.090 Uiso 1 1 calc R U . . .
H47B H 0.670670 0.631361 0.251705 0.090 Uiso 1 1 calc R U . . .
H47C H 0.683006 0.596157 0.184618 0.090 Uiso 1 1 calc R U . . .
C30 C 0.52847(12) 0.1738(3) 0.1753(3) 0.0485(13) Uani 1 1 d . . . . .
H30A H 0.544762 0.158565 0.205136 0.073 Uiso 1 1 calc R U . . .
H30B H 0.520110 0.132999 0.151278 0.073 Uiso 1 1 calc R U . . .
H30C H 0.513774 0.195758 0.202899 0.073 Uiso 1 1 calc R U . . .
C11 C 0.72617(12) 0.1233(3) -0.0081(3) 0.0576(16) Uani 1 1 d . . . . .
H11A H 0.723790 0.072478 -0.013596 0.086 Uiso 1 1 calc R U . . .
H11B H 0.746554 0.135673 -0.012366 0.086 Uiso 1 1 calc R U . . .
H11C H 0.714502 0.147633 -0.043586 0.086 Uiso 1 1 calc R U . . .
C49 C 0.75098(13) 0.3370(4) 0.3465(3) 0.0676(18) Uani 1 1 d . . . . .
H49A H 0.748804 0.382683 0.368842 0.101 Uiso 1 1 calc R U . . .
H49B H 0.768704 0.314328 0.364247 0.101 Uiso 1 1 calc R U . . .
H49C H 0.734329 0.307344 0.355949 0.101 Uiso 1 1 calc R U . . .
C80 C 0.59026(11) 0.1785(3) 0.7687(3) 0.0505(13) Uani 1 1 d . . . . .
H80A H 0.578005 0.153995 0.800708 0.076 Uiso 1 1 calc R U . . .
H80B H 0.608961 0.189230 0.791475 0.076 Uiso 1 1 calc R U . . .
H80C H 0.593236 0.148586 0.728941 0.076 Uiso 1 1 calc R U . . .
C51 C 0.77671(11) 0.4016(3) 0.2566(4) 0.069(2) Uani 1 1 d . . . . .
H51A H 0.779657 0.403828 0.207341 0.104 Uiso 1 1 calc R U . . .
H51B H 0.794719 0.387143 0.280463 0.104 Uiso 1 1 calc R U . . .
H51C H 0.770953 0.447887 0.273001 0.104 Uiso 1 1 calc R U . . .
C81 C 0.59655(11) 0.2820(3) 0.6971(3) 0.0541(14) Uani 1 1 d . . . . .
H81A H 0.598147 0.253205 0.655992 0.081 Uiso 1 1 calc R U . . .
H81B H 0.615587 0.286446 0.720297 0.081 Uiso 1 1 calc R U . . .
H81C H 0.589343 0.328747 0.684212 0.081 Uiso 1 1 calc R U . . .
C83 C 0.49838(13) 0.0312(3) 0.6600(3) 0.0556(14) Uani 1 1 d . . . . .
H83A H 0.518013 0.021590 0.678041 0.083 Uiso 1 1 calc R U . . .
H83B H 0.491697 -0.008094 0.631210 0.083 Uiso 1 1 calc R U . . .
H83C H 0.485450 0.036906 0.698036 0.083 Uiso 1 1 calc R U . . .
C85 C 0.51753(16) 0.0875(4) 0.5571(3) 0.077(2) Uani 1 1 d . . . . .
H85A H 0.517508 0.130359 0.529433 0.115 Uiso 1 1 calc R U . . .
H85B H 0.510096 0.048323 0.529101 0.115 Uiso 1 1 calc R U . . .
H85C H 0.537286 0.077000 0.573633 0.115 Uiso 1 1 calc R U . . .

loop_
_atom_site_aniso_label
_atom_site_aniso_U_11
_atom_site_aniso_U_22
_atom_site_aniso_U_33
_atom_site_aniso_U_23
_atom_site_aniso_U_13
_atom_site_aniso_U_12
Sb4 0.02462(13) 0.01907(12) 0.02111(11) -0.00014(9) 0.00197(9) -0.00157(9)
Sb1 0.02498(13) 0.01986(12) 0.02317(12) 0.00278(9) 0.00239(9) 0.00076(9)
Sb2 0.02653(13) 0.01807(12) 0.02537(12) 0.00006(9) -0.00286(10) 0.00000(9)
Sb3 0.02327(13) 0.01991(12) 0.03155(13) 0.00518(10) -0.00006(10) 0.00026(9)
Ni2 0.0226(3) 0.0219(3) 0.0220(3) -0.0010(3) 0.0000(2) 0.0017(3)
Ni4 0.0277(3) 0.0185(3) 0.0230(3) 0.0016(2) -0.0015(3) -0.0015(3)
Ni1 0.0286(4) 0.0196(3) 0.0256(3) 0.0011(3) 0.0060(3) 0.0018(3)
Ni3 0.0237(3) 0.0197(3) 0.0360(4) 0.0053(3) -0.0020(3) -0.0027(3)
Ni5 0.0399(6) 0.0297(5) 0.0231(5) 0.000 -0.0027(4) 0.000
C18 0.024(2) 0.0227(19) 0.0221(18) -0.0010(15) -0.0045(15) 0.0039(15)
C22 0.022(2) 0.028(2) 0.0257(19) -0.0019(16) 0.0001(15) 0.0046(16)
C35 0.023(2) 0.025(2) 0.049(3) 0.0087(18) -0.0009(19) -0.0036(17)
C52 0.028(2) 0.0189(18) 0.0222(18) 0.0032(15) -0.0007(15) -0.0026(15)
C54 0.039(2) 0.0214(19) 0.0240(19) 0.0035(16) -0.0055(17) -0.0017(17)
C55 0.035(2) 0.0216(19) 0.0219(18) -0.0030(15) -0.0001(16) 0.0008(17)
C56 0.031(2) 0.0214(19) 0.0231(19) 0.0015(15) 0.0011(16) -0.0015(16)
C3 0.039(3) 0.0216(19) 0.041(2) 0.0007(18) 0.022(2) 0.0052(18)
C21 0.026(2) 0.029(2) 0.027(2) -0.0015(16) 0.0021(16) -0.0006(17)
C4 0.032(2) 0.0193(19) 0.039(2) 0.0003(17) 0.0069(18) 0.0055(17)
C15 0.040(3) 0.026(2) 0.030(2) -0.0018(17) 0.0067(18) -0.0083(18)
C36 0.028(2) 0.021(2) 0.045(3) 0.0072(18) -0.0038(19) -0.0035(17)
C53 0.032(2) 0.0207(19) 0.0268(19) 0.0026(16) -0.0073(17) -0.0016(16)
C19 0.028(2) 0.028(2) 0.025(2) -0.0032(16) -0.0034(16) 0.0050(17)
C2 0.047(3) 0.021(2) 0.029(2) -0.0010(16) 0.0142(19) 0.0039(18)
C1 0.034(2) 0.028(2) 0.0222(19) -0.0008(16) 0.0065(16) 0.0015(17)
C37 0.031(2) 0.020(2) 0.053(3) 0.0027(19) -0.007(2) -0.0077(17)
C20 0.0169(19) 0.037(2) 0.0257(19) -0.0018(17) -0.0006(15) 0.0029(16)
C5 0.037(2) 0.0140(17) 0.0262(19) -0.0045(15) 0.0038(17) -0.0004(16)
C38 0.037(3) 0.024(2) 0.049(3) 0.0046(19) -0.009(2) -0.0087(18)
C39 0.027(2) 0.026(2) 0.054(3) 0.006(2) -0.007(2) -0.0089(18)
C72 0.041(3) 0.029(2) 0.032(2) -0.0004(18) 0.0009(19) 0.0037(19)
C31 0.029(2) 0.026(2) 0.0250(19) -0.0033(16) 0.0007(16) 0.0065(17)
C70 0.036(2) 0.032(2) 0.026(2) -0.0046(17) 0.0027(17) -0.0030(18)
C57 0.033(2) 0.024(2) 0.038(2) 0.0058(18) -0.0067(18) 0.0019(17)
C65 0.034(2) 0.0231(19) 0.029(2) 0.0036(16) 0.0051(17) -0.0023(17)
C66 0.030(2) 0.035(2) 0.039(2) 0.0009(19) 0.0013(18) -0.0020(18)
C71 0.041(3) 0.030(2) 0.031(2) -0.0038(18) 0.0019(18) -0.0013(19)
C17 0.038(2) 0.026(2) 0.026(2) 0.0024(16) 0.0035(17) 0.0014(18)
C69 0.039(2) 0.036(2) 0.022(2) 0.0012(17) -0.0017(17) -0.0023(19)
C33 0.042(3) 0.031(2) 0.026(2) -0.0074(17) 0.0004(18) 0.0034(19)
C23 0.030(2) 0.037(2) 0.026(2) 0.0003(18) -0.0028(17) 0.0105(18)
C67 0.034(2) 0.031(2) 0.027(2) 0.0000(17) 0.0022(17) -0.0079(18)
C14 0.038(2) 0.0217(19) 0.0239(19) 0.0016(16) 0.0055(17) -0.0020(17)
C59 0.031(2) 0.032(2) 0.039(2) 0.0041(19) -0.0030(19) 0.0063(18)
C32 0.038(2) 0.035(2) 0.024(2) 0.0008(18) 0.0047(17) 0.0034(19)
C73 0.037(2) 0.031(2) 0.027(2) -0.0008(17) 0.0043(17) -0.0040(18)
C64 0.053(3) 0.027(2) 0.047(3) 0.002(2) -0.018(2) -0.011(2)
C26 0.045(3) 0.047(3) 0.029(2) 0.000(2) -0.0005(19) 0.015(2)
C25 0.037(3) 0.047(3) 0.033(2) 0.010(2) -0.0002(19) -0.001(2)
C16 0.053(3) 0.024(2) 0.035(2) -0.0005(18) 0.009(2) 0.001(2)
C34 0.036(2) 0.035(2) 0.035(2) -0.0030(19) 0.0059(19) 0.0132(19)
C45 0.045(3) 0.032(2) 0.062(3) 0.006(2) 0.009(2) 0.007(2)
C44 0.053(3) 0.018(2) 0.058(3) -0.005(2) 0.001(2) -0.005(2)
C74 0.047(3) 0.034(2) 0.029(2) -0.0024(18) 0.0004(19) -0.008(2)
C58 0.051(3) 0.033(2) 0.039(3) 0.001(2) -0.011(2) 0.006(2)
C40 0.033(2) 0.025(2) 0.051(3) 0.0162(19) 0.000(2) -0.0017(18)
C60 0.034(3) 0.034(2) 0.061(3) -0.002(2) -0.008(2) -0.004(2)
C68 0.044(3) 0.036(2) 0.028(2) 0.0010(18) 0.0065(19) -0.004(2)
C61 0.049(3) 0.027(2) 0.032(2) -0.0037(18) -0.012(2) -0.0036(19)
C27 0.027(2) 0.036(2) 0.037(2) -0.0108(19) -0.0030(18) -0.0062(18)
C76 0.059(3) 0.028(2) 0.043(3) 0.002(2) -0.008(2) -0.003(2)
C6 0.065(3) 0.026(2) 0.027(2) 0.0031(18) 0.015(2) 0.010(2)
C75 0.062(3) 0.032(2) 0.032(2) -0.0011(19) -0.011(2) -0.006(2)
C42 0.042(3) 0.031(2) 0.066(3) 0.013(2) 0.002(2) -0.009(2)
C29 0.039(3) 0.033(2) 0.035(2) -0.0100(19) -0.0097(19) 0.0024(19)
C12 0.046(3) 0.032(2) 0.059(3) 0.002(2) 0.025(2) -0.005(2)
C24 0.039(3) 0.037(2) 0.034(2) -0.0061(19) -0.0099(19) 0.010(2)
C8 0.104(5) 0.034(3) 0.030(2) 0.005(2) 0.017(3) 0.000(3)
C9 0.071(4) 0.039(3) 0.032(2) -0.004(2) 0.015(2) 0.007(2)
C10 0.039(3) 0.030(2) 0.061(3) 0.004(2) 0.025(2) 0.000(2)
C41 0.041(3) 0.042(3) 0.055(3) 0.016(2) -0.004(2) 0.008(2)
C43 0.046(3) 0.039(3) 0.044(3) 0.013(2) 0.002(2) 0.001(2)
C13 0.032(3) 0.038(3) 0.106(5) 0.010(3) 0.015(3) -0.001(2)
C84 0.069(4) 0.043(3) 0.056(3) 0.003(3) -0.021(3) -0.022(3)
C7 0.080(4) 0.044(3) 0.027(2) 0.006(2) 0.008(2) 0.024(3)
C78 0.035(3) 0.042(3) 0.044(3) -0.007(2) -0.004(2) 0.008(2)
C62 0.073(4) 0.028(2) 0.047(3) -0.017(2) -0.008(3) 0.000(2)
C50 0.031(3) 0.053(3) 0.089(4) 0.011(3) -0.016(3) 0.010(2)
C28 0.032(3) 0.050(3) 0.063(3) -0.022(3) -0.011(2) 0.002(2)
C79 0.048(3) 0.046(3) 0.046(3) -0.014(2) -0.017(2) 0.010(2)
C77 0.072(4) 0.042(3) 0.035(2) 0.000(2) 0.009(2) -0.011(3)
C82 0.057(3) 0.032(2) 0.036(2) -0.006(2) -0.003(2) -0.010(2)
C63 0.085(4) 0.035(3) 0.035(3) -0.007(2) -0.025(3) -0.007(3)
C48 0.032(3) 0.041(3) 0.069(3) 0.018(2) -0.014(2) -0.009(2)
C46 0.069(4) 0.037(3) 0.065(4) -0.019(3) -0.001(3) -0.002(3)
C47 0.069(4) 0.025(3) 0.087(4) -0.002(3) 0.006(3) -0.007(2)
C30 0.055(3) 0.043(3) 0.048(3) -0.013(2) 0.008(2) -0.022(2)
C11 0.058(3) 0.035(3) 0.083(4) -0.013(3) 0.042(3) -0.007(2)
C49 0.051(3) 0.068(4) 0.081(4) 0.025(3) -0.029(3) 0.003(3)
C80 0.044(3) 0.056(3) 0.050(3) -0.017(3) -0.016(2) 0.012(2)
C51 0.030(3) 0.058(4) 0.118(6) 0.027(4) -0.016(3) -0.016(3)
C81 0.038(3) 0.064(4) 0.060(3) -0.011(3) 0.001(2) -0.006(3)
C83 0.070(4) 0.029(3) 0.066(4) -0.001(2) -0.016(3) -0.010(2)
C85 0.106(6) 0.065(4) 0.061(4) -0.033(3) 0.026(4) -0.033(4)

loop_
_atom_type_symbol
_atom_type_description
_atom_type_scat_dispersion_real
_atom_type_scat_dispersion_imag
_atom_type_scat_source
C C 0.0181 0.0091 'International Tables Vol C Tables 4.2.6.8 and 6.1.1.4'
H H 0.0000 0.0000 'International Tables Vol C Tables 4.2.6.8 and 6.1.1.4'
Ni Ni -3.0029 0.5091 'International Tables Vol C Tables 4.2.6.8 and 6.1.1.4'
Sb Sb -0.0562 5.8946 'International Tables Vol C Tables 4.2.6.8 and 6.1.1.4'

loop_
_exptl_crystal_face_index_h
_exptl_crystal_face_index_k
_exptl_crystal_face_index_l
_exptl_crystal_face_perp_dist
6 12 0 0.0132
20 9 0 0.0148
9 -12 -1 0.0287
5 -12 -1 0.0292
-14 -11 0 0.0354
13 2 -11 0.0084
-8 8 -9 0.0105
-7 -5 12 0.0361
10 -9 8 0.0325
-24 5 6 0.0337
-8 -7 -9 0.0219
-8 10 7 0.0174
12 6 10 0.0197

loop_
_geom_angle_atom_site_label_1
_geom_angle_atom_site_label_2
_geom_angle_atom_site_label_3
_geom_angle
_geom_angle_site_symmetry_1
_geom_angle_site_symmetry_3
_geom_angle_publ_flag
Sb1 Sb4 Sb2 60.791(8) . . ?
Sb1 Sb4 Sb3 61.022(8) . . ?
Sb2 Sb4 Sb3 58.728(8) . . ?
Ni2 Sb4 Sb1 53.014(15) . . ?
Ni2 Sb4 Sb2 51.945(16) . . ?
Ni2 Sb4 Sb3 99.445(17) . . ?
Ni2 Sb4 Ni1 105.01(2) . . ?
Ni4 Sb4 Sb1 101.537(17) . . ?
Ni4 Sb4 Sb2 52.336(15) . . ?
Ni4 Sb4 Sb3 52.280(16) . . ?
Ni4 Sb4 Ni2 102.03(2) . . ?
Ni4 Sb4 Ni1 102.19(2) . . ?
Ni1 Sb4 Sb1 52.982(15) . . ?
Ni1 Sb4 Sb2 99.249(17) . . ?
Ni1 Sb4 Sb3 52.055(17) . . ?
Sb4 Sb1 Sb2 60.364(8) . . ?
Sb4 Sb1 Sb3 60.288(8) . . ?
Sb2 Sb1 Sb3 58.361(8) . . ?
Ni2 Sb1 Sb4 52.260(15) . . ?
Ni2 Sb1 Sb2 51.616(16) . . ?
Ni2 Sb1 Sb3 98.303(17) . . ?
Ni2 Sb1 Ni1 103.69(2) . . ?
Ni2 Sb1 Ni3 101.59(2) . . ?
Ni1 Sb1 Sb4 52.394(15) . . ?
Ni1 Sb1 Sb2 98.473(17) . . ?
Ni1 Sb1 Sb3 51.621(16) . . ?
Ni3 Sb1 Sb4 100.490(17) . . ?
Ni3 Sb1 Sb2 51.910(17) . . ?
Ni3 Sb1 Sb3 51.894(16) . . ?
Ni3 Sb1 Ni1 101.51(2) . . ?
Sb4 Sb2 Sb1 58.845(8) . . ?
Sb3 Sb2 Sb4 60.681(8) . . ?
Sb3 Sb2 Sb1 61.019(8) . . ?
Ni2 Sb2 Sb4 51.668(15) . . ?
Ni2 Sb2 Sb1 52.071(15) . . ?
Ni2 Sb2 Sb3 100.850(17) . . ?
Ni2 Sb2 Ni4 100.81(2) . . ?
Ni2 Sb2 Ni3 102.12(2) . . ?
Ni4 Sb2 Sb4 51.341(16) . . ?
Ni4 Sb2 Sb1 99.128(17) . . ?
Ni4 Sb2 Sb3 52.961(16) . . ?
Ni3 Sb2 Sb4 99.305(17) . . ?
Ni3 Sb2 Sb1 52.001(17) . . ?
Ni3 Sb2 Sb3 53.112(16) . . ?
Ni3 Sb2 Ni4 105.17(2) . . ?
Sb4 Sb3 Sb1 58.690(8) . . ?
Sb2 Sb3 Sb4 60.591(8) . . ?
Sb2 Sb3 Sb1 60.620(8) . . ?
Ni4 Sb3 Sb4 51.306(16) . . ?
Ni4 Sb3 Sb1 98.828(17) . . ?
Ni4 Sb3 Sb2 52.980(16) . . ?
Ni4 Sb3 Ni3 104.99(2) . . ?
Ni1 Sb3 Sb4 51.720(16) . . ?
Ni1 Sb3 Sb1 51.856(16) . . ?
Ni1 Sb3 Sb2 100.527(17) . . ?
Ni1 Sb3 Ni4 100.93(2) . . ?
Ni1 Sb3 Ni3 101.63(2) . . ?
Ni3 Sb3 Sb4 99.082(17) . . ?
Ni3 Sb3 Sb1 51.789(16) . . ?
Ni3 Sb3 Sb2 52.908(17) . . ?
Sb4 Ni2 Sb1 74.726(18) . . ?
Sb4 Ni2 Sb2 76.387(19) . . ?
Sb2 Ni2 Sb1 76.313(19) . . ?
C18 Ni2 Sb4 165.10(11) . . ?
C18 Ni2 Sb1 119.07(11) . . ?
C18 Ni2 Sb2 111.07(10) . . ?
C18 Ni2 C22 38.13(15) . . ?
C18 Ni2 C19 38.62(15) . . ?
C18 Ni2 C20 64.62(15) . . ?
C22 Ni2 Sb4 129.69(11) . . ?
C22 Ni2 Sb1 154.09(11) . . ?
C22 Ni2 Sb2 99.27(11) . . ?
C22 Ni2 C19 65.00(15) . . ?
C22 Ni2 C20 65.24(15) . . ?
C21 Ni2 Sb4 101.73(11) . . ?
C21 Ni2 Sb1 160.78(11) . . ?
C21 Ni2 Sb2 121.74(11) . . ?
C21 Ni2 C18 63.39(15) . . ?
C21 Ni2 C22 38.14(15) . . ?
C21 Ni2 C19 64.53(16) . . ?
C21 Ni2 C20 38.88(15) . . ?
C19 Ni2 Sb4 136.62(11) . . ?
C19 Ni2 Sb1 104.69(11) . . ?
C19 Ni2 Sb2 146.69(11) . . ?
C20 Ni2 Sb4 103.91(11) . . ?
C20 Ni2 Sb1 122.78(10) . . ?
C20 Ni2 Sb2 160.61(11) . . ?
C20 Ni2 C19 38.98(16) . . ?
Sb4 Ni4 Sb2 76.323(19) . . ?
Sb4 Ni4 Sb3 76.414(19) . . ?
Sb3 Ni4 Sb2 74.059(18) . . ?
C52 Ni4 Sb4 109.19(10) . . ?
C52 Ni4 Sb2 168.57(11) . . ?
C52 Ni4 Sb3 116.65(11) . . ?
C52 Ni4 C54 64.51(15) . . ?
C52 Ni4 C56 38.03(15) . . ?
C52 Ni4 C53 38.68(15) . . ?
C54 Ni4 Sb4 159.60(12) . . ?
C54 Ni4 Sb2 106.75(11) . . ?
C54 Ni4 Sb3 123.97(12) . . ?
C54 Ni4 C56 64.81(15) . . ?
C54 Ni4 C53 39.26(15) . . ?
C55 Ni4 Sb4 120.88(11) . . ?
C55 Ni4 Sb2 105.38(11) . . ?
C55 Ni4 Sb3 162.42(11) . . ?
C55 Ni4 C52 63.19(14) . . ?
C55 Ni4 C54 38.73(16) . . ?
C55 Ni4 C56 37.79(15) . . ?
C55 Ni4 C53 64.76(16) . . ?
C56 Ni4 Sb4 97.90(11) . . ?
C56 Ni4 Sb2 132.67(11) . . ?
C56 Ni4 Sb3 151.27(11) . . ?
C53 Ni4 Sb4 144.89(11) . . ?
C53 Ni4 Sb2 138.17(11) . . ?
C53 Ni4 Sb3 103.50(11) . . ?
C53 Ni4 C56 65.03(15) . . ?
Sb4 Ni1 Sb1 74.624(19) . . ?
Sb4 Ni1 Sb3 76.225(19) . . ?
Sb3 Ni1 Sb1 76.52(2) . . ?
C3 Ni1 Sb4 165.33(11) . . ?
C3 Ni1 Sb1 119.86(11) . . ?
C3 Ni1 Sb3 108.13(13) . . ?
C3 Ni1 C2 37.80(18) . . ?
C4 Ni1 Sb4 127.07(11) . . ?
C4 Ni1 Sb1 157.03(11) . . ?
C4 Ni1 Sb3 99.76(12) . . ?
C4 Ni1 C3 39.09(16) . . ?
C4 Ni1 C2 64.23(16) . . ?
C4 Ni1 C1 63.35(16) . . ?
C4 Ni1 C5 38.25(16) . . ?
C2 Ni1 Sb4 141.18(13) . . ?
C2 Ni1 Sb1 104.74(11) . . ?
C2 Ni1 Sb3 142.29(13) . . ?
C1 Ni1 Sb4 108.00(11) . . ?
C1 Ni1 Sb1 121.53(11) . . ?
C1 Ni1 Sb3 161.91(12) . . ?
C1 Ni1 C3 63.54(17) . . ?
C1 Ni1 C2 38.32(16) . . ?
C1 Ni1 C5 37.86(16) . . ?
C5 Ni1 Sb4 101.09(11) . . ?
C5 Ni1 Sb1 157.49(12) . . ?
C5 Ni1 Sb3 124.56(11) . . ?
C5 Ni1 C3 64.71(15) . . ?
C5 Ni1 C2 64.43(15) . . ?
Sb1 Ni3 Sb3 76.32(2) . . ?
Sb2 Ni3 Sb1 76.09(2) . . ?
Sb2 Ni3 Sb3 73.980(19) . . ?
C35 Ni3 Sb1 114.16(13) . . ?
C35 Ni3 Sb2 167.74(13) . . ?
C35 Ni3 Sb3 114.09(12) . . ?
C35 Ni3 C36 38.42(16) . . ?
C35 Ni3 C37 64.13(17) . . ?
C35 Ni3 C39 37.73(18) . . ?
C36 Ni3 Sb1 101.82(12) . . ?
C36 Ni3 Sb2 135.60(12) . . ?
C36 Ni3 Sb3 149.72(12) . . ?
C36 Ni3 C39 64.02(16) . . ?
C37 Ni3 Sb1 122.73(12) . . ?
C37 Ni3 Sb2 105.06(13) . . ?
C37 Ni3 Sb3 160.56(13) . . ?
C37 Ni3 C36 38.48(18) . . ?
C37 Ni3 C39 64.19(16) . . ?
C38 Ni3 Sb1 161.27(12) . . ?
C38 Ni3 Sb2 105.41(14) . . ?
C38 Ni3 Sb3 122.28(12) . . ?
C38 Ni3 C35 62.67(18) . . ?
C38 Ni3 C36 63.66(17) . . ?
C38 Ni3 C37 38.56(17) . . ?
C38 Ni3 C39 37.26(18) . . ?
C39 Ni3 Sb1 149.14(14) . . ?
C39 Ni3 Sb2 133.76(13) . . ?
C39 Ni3 Sb3 101.96(12) . . ?
C72 Ni5 C72 124.1(2) . 2_656 ?
C72 Ni5 C70 61.22(16) 2_656 2_656 ?
C72 Ni5 C70 161.89(16) 2_656 . ?
C72 Ni5 C70 61.22(16) . . ?
C72 Ni5 C70 161.89(16) . 2_656 ?
C72 Ni5 C71 36.75(16) . . ?
C72 Ni5 C71 157.85(17) . 2_656 ?
C72 Ni5 C71 157.85(16) 2_656 . ?
C72 Ni5 C71 36.75(16) 2_656 2_656 ?
C70 Ni5 C70 120.0(2) 2_656 . ?
C70 Ni5 C71 132.57(16) . 2_656 ?
C70 Ni5 C71 132.57(16) 2_656 . ?
C70 Ni5 C71 35.92(16) 2_656 2_656 ?
C70 Ni5 C71 35.91(16) . . ?
C71 Ni5 C71 164.7(2) . 2_656 ?
C69 Ni5 C72 127.05(16) . 2_656 ?
C69 Ni5 C72 127.05(16) 2_656 . ?
C69 Ni5 C72 61.77(16) 2_656 2_656 ?
C69 Ni5 C72 61.76(16) . . ?
C69 Ni5 C70 36.82(16) . . ?
C69 Ni5 C70 36.82(16) 2_656 2_656 ?
C69 Ni5 C70 131.47(16) 2_656 . ?
C69 Ni5 C70 131.48(16) . 2_656 ?
C69 Ni5 C71 60.84(16) 2_656 2_656 ?
C69 Ni5 C71 60.84(16) . . ?
C69 Ni5 C71 116.77(16) 2_656 . ?
C69 Ni5 C71 116.77(16) . 2_656 ?
C69 Ni5 C69 164.1(2) 2_656 . ?
C69 Ni5 C73 37.65(17) . . ?
C69 Ni5 C73 157.53(17) 2_656 . ?
C69 Ni5 C73 37.65(17) 2_656 2_656 ?
C69 Ni5 C73 157.53(17) . 2_656 ?
C73 Ni5 C72 110.19(16) 2_656 . ?
C73 Ni5 C72 110.19(16) . 2_656 ?
C73 Ni5 C72 37.43(17) 2_656 2_656 ?
C73 Ni5 C72 37.43(17) . . ?
C73 Ni5 C70 62.33(15) 2_656 2_656 ?
C73 Ni5 C70 160.68(16) 2_656 . ?
C73 Ni5 C70 62.33(15) . . ?
C73 Ni5 C70 160.68(16) . 2_656 ?
C73 Ni5 C71 61.95(15) . . ?
C73 Ni5 C71 126.72(16) 2_656 . ?
C73 Ni5 C71 126.72(16) . 2_656 ?
C73 Ni5 C71 61.95(15) 2_656 2_656 ?
C73 Ni5 C73 122.8(2) . 2_656 ?
Ni2 C18 H18 122.8 . . ?
C22 C18 Ni2 71.9(2) . . ?
C22 C18 H18 124.6 . . ?
C22 C18 C19 110.9(4) . . ?
C19 C18 Ni2 72.3(2) . . ?
C19 C18 H18 124.6 . . ?
C18 C22 Ni2 70.0(2) . . ?
C18 C22 C31 126.9(4) . . ?
C21 C22 Ni2 69.4(2) . . ?
C21 C22 C18 105.9(3) . . ?
C21 C22 C31 125.9(4) . . ?
C31 C22 Ni2 135.1(3) . . ?
Ni3 C35 H35 121.2 . . ?
C36 C35 Ni3 72.4(2) . . ?
C36 C35 H35 124.8 . . ?
C39 C35 Ni3 73.2(3) . . ?
C39 C35 H35 124.8 . . ?
C39 C35 C36 110.4(4) . . ?
Ni4 C52 H52 122.8 . . ?
C56 C52 Ni4 72.6(2) . . ?
C56 C52 H52 124.5 . . ?
C56 C52 C53 111.1(3) . . ?
C53 C52 Ni4 71.6(2) . . ?
C53 C52 H52 124.5 . . ?
C55 C54 Ni4 69.5(2) . . ?
C55 C54 C53 106.2(3) . . ?
C55 C54 C61 120.0(4) . . ?
C53 C54 Ni4 70.5(2) . . ?
C53 C54 C61 133.3(4) . . ?
C61 C54 Ni4 130.2(3) . . ?
Ni4 C55 H55 122.3 . . ?
C54 C55 Ni4 71.8(2) . . ?
C54 C55 H55 124.4 . . ?
C56 C55 Ni4 73.1(2) . . ?
C56 C55 C54 111.2(4) . . ?
C56 C55 H55 124.4 . . ?
C52 C56 Ni4 69.3(2) . . ?
C52 C56 C65 127.0(4) . . ?
C55 C56 Ni4 69.1(2) . . ?
C55 C56 C52 105.8(3) . . ?
C55 C56 C65 125.6(4) . . ?
C65 C56 Ni4 137.0(3) . . ?
C4 C3 Ni1 68.6(2) . . ?
C4 C3 C10 119.6(4) . . ?
C2 C3 Ni1 72.0(2) . . ?
C2 C3 C4 107.2(4) . . ?
C2 C3 C10 132.9(4) . . ?
C10 C3 Ni1 128.7(3) . . ?
Ni2 C21 H21 122.3 . . ?
C22 C21 Ni2 72.4(2) . . ?
C22 C21 H21 124.4 . . ?
C22 C21 C20 111.2(4) . . ?
C20 C21 Ni2 72.4(2) . . ?
C20 C21 H21 124.4 . . ?
Ni1 C4 H4 121.5 . . ?
C3 C4 Ni1 72.4(2) . . ?
C3 C4 H4 125.3 . . ?
C5 C4 Ni1 72.5(2) . . ?
C5 C4 C3 109.5(4) . . ?
C5 C4 H4 125.3 . . ?
H15A C15 H15B 109.5 . . ?
H15A C15 H15C 109.5 . . ?
H15B C15 H15C 109.5 . . ?
C14 C15 H15A 109.5 . . ?
C14 C15 H15B 109.5 . . ?
C14 C15 H15C 109.5 . . ?
C35 C36 Ni3 69.2(2) . . ?
C35 C36 C37 106.4(4) . . ?
C35 C36 C40 116.5(4) . . ?
C37 C36 Ni3 70.3(2) . . ?
C37 C36 C40 135.3(4) . . ?
C40 C36 Ni3 136.0(3) . . ?
C52 C53 Ni4 69.7(2) . . ?
C52 C53 C54 105.7(4) . . ?
C52 C53 C57 118.4(3) . . ?
C54 C53 Ni4 70.2(2) . . ?
C54 C53 C57 134.6(4) . . ?
C57 C53 Ni4 133.7(3) . . ?
C18 C19 Ni2 69.1(2) . . ?
C18 C19 C20 106.2(4) . . ?
C18 C19 C23 118.8(4) . . ?
C20 C19 Ni2 70.2(2) . . ?
C20 C19 C23 133.5(4) . . ?
C23 C19 Ni2 135.4(3) . . ?
C3 C2 Ni1 70.2(2) . . ?
C3 C2 C1 106.1(4) . . ?
C3 C2 C6 135.1(4) . . ?
C1 C2 Ni1 68.6(2) . . ?
C1 C2 C6 117.6(4) . . ?
C6 C2 Ni1 134.3(3) . . ?
Ni1 C1 H1 122.0 . . ?
C2 C1 Ni1 73.0(2) . . ?
C2 C1 H1 124.5 . . ?
C5 C1 Ni1 72.0(2) . . ?
C5 C1 C2 111.0(4) . . ?
C5 C1 H1 124.5 . . ?
C36 C37 Ni3 71.3(2) . . ?
C36 C37 C44 132.7(4) . . ?
C38 C37 Ni3 68.8(2) . . ?
C38 C37 C36 105.5(4) . . ?
C38 C37 C44 121.1(5) . . ?
C44 C37 Ni3 130.9(3) . . ?
C21 C20 Ni2 68.7(2) . . ?
C21 C20 C19 105.8(4) . . ?
C21 C20 C27 120.9(4) . . ?
C19 C20 Ni2 70.9(2) . . ?
C19 C20 C27 132.9(4) . . ?
C27 C20 Ni2 129.8(3) . . ?
C4 C5 Ni1 69.3(2) . . ?
C4 C5 C14 126.0(4) . . ?
C1 C5 Ni1 70.1(2) . . ?
C1 C5 C4 106.1(4) . . ?
C1 C5 C14 127.1(4) . . ?
C14 C5 Ni1 133.4(3) . . ?
Ni3 C38 H38 120.6 . . ?
C37 C38 Ni3 72.6(3) . . ?
C37 C38 H38 124.0 . . ?
C39 C38 Ni3 74.3(3) . . ?
C39 C38 C37 112.0(4) . . ?
C39 C38 H38 124.0 . . ?
C35 C39 Ni3 69.0(2) . . ?
C35 C39 C48 125.5(5) . . ?
C38 C39 Ni3 68.4(2) . . ?
C38 C39 C35 105.5(4) . . ?
C38 C39 C48 127.1(5) . . ?
C48 C39 Ni3 138.9(3) . . ?
Ni5 C72 H72 120.7 . . ?
C71 C72 Ni5 76.0(3) . . ?
C71 C72 H72 125.3 . . ?
C73 C72 Ni5 69.6(2) . . ?
C73 C72 H72 125.3 . . ?
C73 C72 C71 109.3(4) . . ?
C22 C31 C33 112.4(3) . . ?
C22 C31 C34 107.1(3) . . ?
C33 C31 C34 107.5(3) . . ?
C32 C31 C22 111.7(3) . . ?
C32 C31 C33 109.5(4) . . ?
C32 C31 C34 108.5(3) . . ?
C71 C70 Ni5 73.3(2) . . ?
C71 C70 C74 133.9(4) . . ?
C69 C70 Ni5 66.4(2) . . ?
C69 C70 C71 106.7(4) . . ?
C69 C70 C74 117.7(4) . . ?
C74 C70 Ni5 135.4(3) . . ?
C53 C57 C59 109.9(3) . . ?
C53 C57 C58 108.2(4) . . ?
C58 C57 C59 107.7(4) . . ?
C60 C57 C53 115.1(4) . . ?
C60 C57 C59 105.9(4) . . ?
C60 C57 C58 109.7(4) . . ?
C56 C65 C66 112.0(3) . . ?
C56 C65 C67 112.9(3) . . ?
C56 C65 C68 105.8(3) . . ?
C66 C65 C67 109.4(4) . . ?
C66 C65 C68 108.6(3) . . ?
C67 C65 C68 107.8(3) . . ?
C65 C66 H66A 109.5 . . ?
C65 C66 H66B 109.5 . . ?
C65 C66 H66C 109.5 . . ?
H66A C66 H66B 109.5 . . ?
H66A C66 H66C 109.5 . . ?
H66B C66 H66C 109.5 . . ?
C72 C71 Ni5 67.2(2) . . ?
C72 C71 C78 120.5(4) . . ?
C70 C71 Ni5 70.8(2) . . ?
C70 C71 C72 106.8(4) . . ?
C70 C71 C78 132.4(4) . . ?
C78 C71 Ni5 131.6(3) . . ?
H17A C17 H17B 109.5 . . ?
H17A C17 H17C 109.5 . . ?
H17B C17 H17C 109.5 . . ?
C14 C17 H17A 109.5 . . ?
C14 C17 H17B 109.5 . . ?
C14 C17 H17C 109.5 . . ?
Ni5 C69 H69 118.7 . . ?
C70 C69 Ni5 76.8(2) . . ?
C70 C69 H69 124.6 . . ?
C73 C69 Ni5 71.5(2) . . ?
C73 C69 C70 110.8(4) . . ?
C73 C69 H69 124.6 . . ?
C31 C33 H33A 109.5 . . ?
C31 C33 H33B 109.5 . . ?
C31 C33 H33C 109.5 . . ?
H33A C33 H33B 109.5 . . ?
H33A C33 H33C 109.5 . . ?
H33B C33 H33C 109.5 . . ?
C19 C23 C25 109.6(3) . . ?
C19 C23 C24 107.8(3) . . ?
C26 C23 C19 116.7(4) . . ?
C26 C23 C25 106.1(4) . . ?
C26 C23 C24 109.1(4) . . ?
C25 C23 C24 107.2(4) . . ?
C65 C67 H67A 109.5 . . ?
C65 C67 H67B 109.5 . . ?
C65 C67 H67C 109.5 . . ?
H67A C67 H67B 109.5 . . ?
H67A C67 H67C 109.5 . . ?
H67B C67 H67C 109.5 . . ?
C15 C14 C17 110.4(3) . . ?
C15 C14 C16 108.9(4) . . ?
C5 C14 C15 111.2(3) . . ?
C5 C14 C17 110.3(3) . . ?
C5 C14 C16 107.4(3) . . ?
C16 C14 C17 108.5(3) . . ?
C57 C59 H59A 109.5 . . ?
C57 C59 H59B 109.5 . . ?
C57 C59 H59C 109.5 . . ?
H59A C59 H59B 109.5 . . ?
H59A C59 H59C 109.5 . . ?
H59B C59 H59C 109.5 . . ?
C31 C32 H32A 109.5 . . ?
C31 C32 H32B 109.5 . . ?
C31 C32 H32C 109.5 . . ?
H32A C32 H32B 109.5 . . ?
H32A C32 H32C 109.5 . . ?
H32B C32 H32C 109.5 . . ?
C72 C73 Ni5 72.9(2) . . ?
C72 C73 C82 126.0(4) . . ?
C69 C73 Ni5 70.8(2) . . ?
C69 C73 C72 106.4(4) . . ?
C69 C73 C82 125.4(4) . . ?
C82 C73 Ni5 134.5(3) . . ?
H64A C64 H64B 109.5 . . ?
H64A C64 H64C 109.5 . . ?
H64B C64 H64C 109.5 . . ?
C61 C64 H64A 109.5 . . ?
C61 C64 H64B 109.5 . . ?
C61 C64 H64C 109.5 . . ?
C23 C26 H26A 109.5 . . ?
C23 C26 H26B 109.5 . . ?
C23 C26 H26C 109.5 . . ?
H26A C26 H26B 109.5 . . ?
H26A C26 H26C 109.5 . . ?
H26B C26 H26C 109.5 . . ?
C23 C25 H25A 109.5 . . ?
C23 C25 H25B 109.5 . . ?
C23 C25 H25C 109.5 . . ?
H25A C25 H25B 109.5 . . ?
H25A C25 H25C 109.5 . . ?
H25B C25 H25C 109.5 . . ?
C14 C16 H16A 109.5 . . ?
C14 C16 H16B 109.5 . . ?
C14 C16 H16C 109.5 . . ?
H16A C16 H16B 109.5 . . ?
H16A C16 H16C 109.5 . . ?
H16B C16 H16C 109.5 . . ?
C31 C34 H34A 109.5 . . ?
C31 C34 H34B 109.5 . . ?
C31 C34 H34C 109.5 . . ?
H34A C34 H34B 109.5 . . ?
H34A C34 H34C 109.5 . . ?
H34B C34 H34C 109.5 . . ?
H45A C45 H45B 109.5 . . ?
H45A C45 H45C 109.5 . . ?
H45B C45 H45C 109.5 . . ?
C44 C45 H45A 109.5 . . ?
C44 C45 H45B 109.5 . . ?
C44 C45 H45C 109.5 . . ?
C37 C44 C46 109.8(4) . . ?
C37 C44 C47 108.2(4) . . ?
C45 C44 C37 114.9(4) . . ?
C45 C44 C46 106.7(4) . . ?
C45 C44 C47 110.7(4) . . ?
C47 C44 C46 106.2(4) . . ?
C70 C74 C76 110.5(4) . . ?
C70 C74 C77 107.4(4) . . ?
C76 C74 C77 105.8(4) . . ?
C75 C74 C70 116.5(4) . . ?
C75 C74 C76 105.8(4) . . ?
C75 C74 C77 110.3(4) . . ?
C57 C58 H58A 109.5 . . ?
C57 C58 H58B 109.5 . . ?
C57 C58 H58C 109.5 . . ?
H58A C58 H58B 109.5 . . ?
H58A C58 H58C 109.5 . . ?
H58B C58 H58C 109.5 . . ?
C36 C40 C42 106.1(4) . . ?
C41 C40 C36 116.8(4) . . ?
C41 C40 C42 108.2(4) . . ?
C41 C40 C43 105.6(4) . . ?
C43 C40 C36 112.4(4) . . ?
C43 C40 C42 107.4(4) . . ?
C57 C60 H60A 109.5 . . ?
C57 C60 H60B 109.5 . . ?
C57 C60 H60C 109.5 . . ?
H60A C60 H60B 109.5 . . ?
H60A C60 H60C 109.5 . . ?
H60B C60 H60C 109.5 . . ?
C65 C68 H68A 109.5 . . ?
C65 C68 H68B 109.5 . . ?
C65 C68 H68C 109.5 . . ?
H68A C68 H68B 109.5 . . ?
H68A C68 H68C 109.5 . . ?
H68B C68 H68C 109.5 . . ?
C54 C61 C62 109.7(4) . . ?
C64 C61 C54 113.8(4) . . ?
C64 C61 C62 106.8(4) . . ?
C63 C61 C54 109.8(4) . . ?
C63 C61 C64 109.8(4) . . ?
C63 C61 C62 106.7(4) . . ?
C20 C27 C29 114.6(4) . . ?
C20 C27 C28 109.9(4) . . ?
C29 C27 C28 109.3(4) . . ?
C30 C27 C20 110.6(4) . . ?
C30 C27 C29 105.6(4) . . ?
C30 C27 C28 106.5(4) . . ?
C74 C76 H76A 109.5 . . ?
C74 C76 H76B 109.5 . . ?
C74 C76 H76C 109.5 . . ?
H76A C76 H76B 109.5 . . ?
H76A C76 H76C 109.5 . . ?
H76B C76 H76C 109.5 . . ?
C2 C6 C8 115.9(4) . . ?
C2 C6 C9 107.3(4) . . ?
C8 C6 C9 108.9(4) . . ?
C7 C6 C2 110.7(4) . . ?
C7 C6 C8 106.2(4) . . ?
C7 C6 C9 107.5(4) . . ?
C74 C75 H75A 109.5 . . ?
C74 C75 H75B 109.5 . . ?
C74 C75 H75C 109.5 . . ?
H75A C75 H75B 109.5 . . ?
H75A C75 H75C 109.5 . . ?
H75B C75 H75C 109.5 . . ?
C40 C42 H42A 109.5 . . ?
C40 C42 H42B 109.5 . . ?
C40 C42 H42C 109.5 . . ?
H42A C42 H42B 109.5 . . ?
H42A C42 H42C 109.5 . . ?
H42B C42 H42C 109.5 . . ?
C27 C29 H29A 109.5 . . ?
C27 C29 H29B 109.5 . . ?
C27 C29 H29C 109.5 . . ?
H29A C29 H29B 109.5 . . ?
H29A C29 H29C 109.5 . . ?
H29B C29 H29C 109.5 . . ?
H12A C12 H12B 109.5 . . ?
H12A C12 H12C 109.5 . . ?
H12B C12 H12C 109.5 . . ?
C10 C12 H12A 109.5 . . ?
C10 C12 H12B 109.5 . . ?
C10 C12 H12C 109.5 . . ?
C23 C24 H24A 109.5 . . ?
C23 C24 H24B 109.5 . . ?
C23 C24 H24C 109.5 . . ?
H24A C24 H24B 109.5 . . ?
H24A C24 H24C 109.5 . . ?
H24B C24 H24C 109.5 . . ?
C6 C8 H8A 109.5 . . ?
C6 C8 H8B 109.5 . . ?
C6 C8 H8C 109.5 . . ?
H8A C8 H8B 109.5 . . ?
H8A C8 H8C 109.5 . . ?
H8B C8 H8C 109.5 . . ?
C6 C9 H9A 109.5 . . ?
C6 C9 H9B 109.5 . . ?
C6 C9 H9C 109.5 . . ?
H9A C9 H9B 109.5 . . ?
H9A C9 H9C 109.5 . . ?
H9B C9 H9C 109.5 . . ?
C3 C10 C12 113.0(4) . . ?
C3 C10 C13 111.2(4) . . ?
C3 C10 C11 110.0(4) . . ?
C12 C10 C13 106.0(5) . . ?
C12 C10 C11 109.1(4) . . ?
C13 C10 C11 107.2(4) . . ?
C40 C41 H41A 109.5 . . ?
C40 C41 H41B 109.5 . . ?
C40 C41 H41C 109.5 . . ?
H41A C41 H41B 109.5 . . ?
H41A C41 H41C 109.5 . . ?
H41B C41 H41C 109.5 . . ?
C40 C43 H43A 109.5 . . ?
C40 C43 H43B 109.5 . . ?
C40 C43 H43C 109.5 . . ?
H43A C43 H43B 109.5 . . ?
H43A C43 H43C 109.5 . . ?
H43B C43 H43C 109.5 . . ?
C10 C13 H13A 109.5 . . ?
C10 C13 H13B 109.5 . . ?
C10 C13 H13C 109.5 . . ?
H13A C13 H13B 109.5 . . ?
H13A C13 H13C 109.5 . . ?
H13B C13 H13C 109.5 . . ?
H84A C84 H84B 109.5 . . ?
H84A C84 H84C 109.5 . . ?
H84B C84 H84C 109.5 . . ?
C82 C84 H84A 109.5 . . ?
C82 C84 H84B 109.5 . . ?
C82 C84 H84C 109.5 . . ?
C6 C7 H7A 109.5 . . ?
C6 C7 H7B 109.5 . . ?
C6 C7 H7C 109.5 . . ?
H7A C7 H7B 109.5 . . ?
H7A C7 H7C 109.5 . . ?
H7B C7 H7C 109.5 . . ?
C71 C78 C79 112.7(4) . . ?
C71 C78 C80 111.0(4) . . ?
C80 C78 C79 105.9(4) . . ?
C81 C78 C71 111.1(4) . . ?
C81 C78 C79 110.3(5) . . ?
C81 C78 C80 105.4(4) . . ?
C61 C62 H62A 109.5 . . ?
C61 C62 H62B 109.5 . . ?
C61 C62 H62C 109.5 . . ?
H62A C62 H62B 109.5 . . ?
H62A C62 H62C 109.5 . . ?
H62B C62 H62C 109.5 . . ?
H50A C50 H50B 109.5 . . ?
H50A C50 H50C 109.5 . . ?
H50B C50 H50C 109.5 . . ?
C48 C50 H50A 109.5 . . ?
C48 C50 H50B 109.5 . . ?
C48 C50 H50C 109.5 . . ?
C27 C28 H28A 109.5 . . ?
C27 C28 H28B 109.5 . . ?
C27 C28 H28C 109.5 . . ?
H28A C28 H28B 109.5 . . ?
H28A C28 H28C 109.5 . . ?
H28B C28 H28C 109.5 . . ?
C78 C79 H79A 109.5 . . ?
C78 C79 H79B 109.5 . . ?
C78 C79 H79C 109.5 . . ?
H79A C79 H79B 109.5 . . ?
H79A C79 H79C 109.5 . . ?
H79B C79 H79C 109.5 . . ?
C74 C77 H77A 109.5 . . ?
C74 C77 H77B 109.5 . . ?
C74 C77 H77C 109.5 . . ?
H77A C77 H77B 109.5 . . ?
H77A C77 H77C 109.5 . . ?
H77B C77 H77C 109.5 . . ?
C84 C82 C73 110.3(4) . . ?
C84 C82 C85 109.8(5) . . ?
C83 C82 C73 113.5(4) . . ?
C83 C82 C84 108.3(4) . . ?
C83 C82 C85 109.1(5) . . ?
C85 C82 C73 105.8(4) . . ?
C61 C63 H63A 109.5 . . ?
C61 C63 H63B 109.5 . . ?
C61 C63 H63C 109.5 . . ?
H63A C63 H63B 109.5 . . ?
H63A C63 H63C 109.5 . . ?
H63B C63 H63C 109.5 . . ?
C39 C48 C51 105.6(4) . . ?
C50 C48 C39 112.7(4) . . ?
C50 C48 C51 108.1(5) . . ?
C49 C48 C39 110.7(5) . . ?
C49 C48 C50 110.4(5) . . ?
C49 C48 C51 109.2(5) . . ?
C44 C46 H46A 109.5 . . ?
C44 C46 H46B 109.5 . . ?
C44 C46 H46C 109.5 . . ?
H46A C46 H46B 109.5 . . ?
H46A C46 H46C 109.5 . . ?
H46B C46 H46C 109.5 . . ?
C44 C47 H47A 109.5 . . ?
C44 C47 H47B 109.5 . . ?
C44 C47 H47C 109.5 . . ?
H47A C47 H47B 109.5 . . ?
H47A C47 H47C 109.5 . . ?
H47B C47 H47C 109.5 . . ?
C27 C30 H30A 109.5 . . ?
C27 C30 H30B 109.5 . . ?
C27 C30 H30C 109.5 . . ?
H30A C30 H30B 109.5 . . ?
H30A C30 H30C 109.5 . . ?
H30B C30 H30C 109.5 . . ?
C10 C11 H11A 109.5 . . ?
C10 C11 H11B 109.5 . . ?
C10 C11 H11C 109.5 . . ?
H11A C11 H11B 109.5 . . ?
H11A C11 H11C 109.5 . . ?
H11B C11 H11C 109.5 . . ?
C48 C49 H49A 109.5 . . ?
C48 C49 H49B 109.5 . . ?
C48 C49 H49C 109.5 . . ?
H49A C49 H49B 109.5 . . ?
H49A C49 H49C 109.5 . . ?
H49B C49 H49C 109.5 . . ?
C78 C80 H80A 109.5 . . ?
C78 C80 H80B 109.5 . . ?
C78 C80 H80C 109.5 . . ?
H80A C80 H80B 109.5 . . ?
H80A C80 H80C 109.5 . . ?
H80B C80 H80C 109.5 . . ?
C48 C51 H51A 109.5 . . ?
C48 C51 H51B 109.5 . . ?
C48 C51 H51C 109.5 . . ?
H51A C51 H51B 109.5 . . ?
H51A C51 H51C 109.5 . . ?
H51B C51 H51C 109.5 . . ?
C78 C81 H81A 109.5 . . ?
C78 C81 H81B 109.5 . . ?
C78 C81 H81C 109.5 . . ?
H81A C81 H81B 109.5 . . ?
H81A C81 H81C 109.5 . . ?
H81B C81 H81C 109.5 . . ?
C82 C83 H83A 109.5 . . ?
C82 C83 H83B 109.5 . . ?
C82 C83 H83C 109.5 . . ?
H83A C83 H83B 109.5 . . ?
H83A C83 H83C 109.5 . . ?
H83B C83 H83C 109.5 . . ?
C82 C85 H85A 109.5 . . ?
C82 C85 H85B 109.5 . . ?
C82 C85 H85C 109.5 . . ?
H85A C85 H85B 109.5 . . ?
H85A C85 H85C 109.5 . . ?
H85B C85 H85C 109.5 . . ?

loop_
_geom_bond_atom_site_label_1
_geom_bond_atom_site_label_2
_geom_bond_distance
_geom_bond_site_symmetry_2
_geom_bond_publ_flag
Sb4 Sb1 3.0874(3) . ?
Sb4 Sb2 3.1358(3) . ?
Sb4 Sb3 3.1386(4) . ?
Sb4 Ni2 2.5309(7) . ?
Sb4 Ni4 2.5201(7) . ?
Sb4 Ni1 2.5367(7) . ?
Sb1 Sb2 3.1490(4) . ?
Sb1 Sb3 3.1613(4) . ?
Sb1 Ni2 2.5565(7) . ?
Sb1 Ni1 2.5566(7) . ?
Sb1 Ni3 2.5565(7) . ?
Sb2 Sb3 3.0767(4) . ?
Sb2 Ni2 2.5405(7) . ?
Sb2 Ni4 2.5548(7) . ?
Sb2 Ni3 2.5533(7) . ?
Sb3 Ni4 2.5541(7) . ?
Sb3 Ni1 2.5484(7) . ?
Sb3 Ni3 2.5602(7) . ?
Ni2 C18 2.149(4) . ?
Ni2 C22 2.173(4) . ?
Ni2 C21 2.134(4) . ?
Ni2 C19 2.192(4) . ?
Ni2 C20 2.182(4) . ?
Ni4 C52 2.154(4) . ?
Ni4 C54 2.175(4) . ?
Ni4 C55 2.145(4) . ?
Ni4 C56 2.197(4) . ?
Ni4 C53 2.179(4) . ?
Ni1 C3 2.191(4) . ?
Ni1 C4 2.140(4) . ?
Ni1 C2 2.216(4) . ?
Ni1 C1 2.157(4) . ?
Ni1 C5 2.182(4) . ?
Ni3 C35 2.162(4) . ?
Ni3 C36 2.203(4) . ?
Ni3 C37 2.190(4) . ?
Ni3 C38 2.140(4) . ?
Ni3 C39 2.217(4) . ?
Ni5 C72 2.225(4) . ?
Ni5 C72 2.225(4) 2_656 ?
Ni5 C70 2.308(4) 2_656 ?
Ni5 C70 2.308(4) . ?
Ni5 C71 2.341(5) 2_656 ?
Ni5 C71 2.341(5) . ?
Ni5 C69 2.173(4) 2_656 ?
Ni5 C69 2.173(4) . ?
Ni5 C73 2.182(4) . ?
Ni5 C73 2.182(4) 2_656 ?
C18 H18 0.9500 . ?
C18 C22 1.412(6) . ?
C18 C19 1.436(6) . ?
C22 C21 1.408(6) . ?
C22 C31 1.522(5) . ?
C35 H35 0.9500 . ?
C35 C36 1.437(6) . ?
C35 C39 1.417(7) . ?
C52 H52 0.9500 . ?
C52 C56 1.418(6) . ?
C52 C53 1.435(5) . ?
C54 C55 1.433(6) . ?
C54 C53 1.463(6) . ?
C54 C61 1.542(6) . ?
C55 H55 0.9500 . ?
C55 C56 1.407(6) . ?
C56 C65 1.515(6) . ?
C3 C4 1.450(6) . ?
C3 C2 1.428(7) . ?
C3 C10 1.530(6) . ?
C21 H21 0.9500 . ?
C21 C20 1.437(6) . ?
C4 H4 0.9500 . ?
C4 C5 1.417(6) . ?
C15 H15A 0.9800 . ?
C15 H15B 0.9800 . ?
C15 H15C 0.9800 . ?
C15 C14 1.528(6) . ?
C36 C37 1.448(7) . ?
C36 C40 1.541(6) . ?
C53 C57 1.537(6) . ?
C19 C20 1.459(6) . ?
C19 C23 1.541(6) . ?
C2 C1 1.437(6) . ?
C2 C6 1.539(6) . ?
C1 H1 0.9500 . ?
C1 C5 1.408(6) . ?
C37 C38 1.430(6) . ?
C37 C44 1.544(7) . ?
C20 C27 1.533(6) . ?
C5 C14 1.523(5) . ?
C38 H38 0.9500 . ?
C38 C39 1.394(7) . ?
C39 C48 1.529(7) . ?
C72 H72 0.9500 . ?
C72 C71 1.444(6) . ?
C72 C73 1.415(6) . ?
C31 C33 1.532(6) . ?
C31 C32 1.519(6) . ?
C31 C34 1.547(6) . ?
C70 C71 1.434(7) . ?
C70 C69 1.421(6) . ?
C70 C74 1.542(6) . ?
C57 C59 1.545(6) . ?
C57 C58 1.539(6) . ?
C57 C60 1.529(6) . ?
C65 C66 1.529(6) . ?
C65 C67 1.532(6) . ?
C65 C68 1.543(6) . ?
C66 H66A 0.9800 . ?
C66 H66B 0.9800 . ?
C66 H66C 0.9800 . ?
C71 C78 1.537(7) . ?
C17 H17A 0.9800 . ?
C17 H17B 0.9800 . ?
C17 H17C 0.9800 . ?
C17 C14 1.539(6) . ?
C69 H69 0.9500 . ?
C69 C73 1.405(6) . ?
C33 H33A 0.9800 . ?
C33 H33B 0.9800 . ?
C33 H33C 0.9800 . ?
C23 C26 1.522(6) . ?
C23 C25 1.541(6) . ?
C23 C24 1.545(6) . ?
C67 H67A 0.9800 . ?
C67 H67B 0.9800 . ?
C67 H67C 0.9800 . ?
C14 C16 1.536(6) . ?
C59 H59A 0.9800 . ?
C59 H59B 0.9800 . ?
C59 H59C 0.9800 . ?
C32 H32A 0.9800 . ?
C32 H32B 0.9800 . ?
C32 H32C 0.9800 . ?
C73 C82 1.526(6) . ?
C64 H64A 0.9800 . ?
C64 H64B 0.9800 . ?
C64 H64C 0.9800 . ?
C64 C61 1.536(7) . ?
C26 H26A 0.9800 . ?
C26 H26B 0.9800 . ?
C26 H26C 0.9800 . ?
C25 H25A 0.9800 . ?
C25 H25B 0.9800 . ?
C25 H25C 0.9800 . ?
C16 H16A 0.9800 . ?
C16 H16B 0.9800 . ?
C16 H16C 0.9800 . ?
C34 H34A 0.9800 . ?
C34 H34B 0.9800 . ?
C34 H34C 0.9800 . ?
C45 H45A 0.9800 . ?
C45 H45B 0.9800 . ?
C45 H45C 0.9800 . ?
C45 C44 1.521(7) . ?
C44 C46 1.547(8) . ?
C44 C47 1.545(7) . ?
C74 C76 1.544(7) . ?
C74 C75 1.524(6) . ?
C74 C77 1.547(6) . ?
C58 H58A 0.9800 . ?
C58 H58B 0.9800 . ?
C58 H58C 0.9800 . ?
C40 C42 1.548(6) . ?
C40 C41 1.521(6) . ?
C40 C43 1.533(7) . ?
C60 H60A 0.9800 . ?
C60 H60B 0.9800 . ?
C60 H60C 0.9800 . ?
C68 H68A 0.9800 . ?
C68 H68B 0.9800 . ?
C68 H68C 0.9800 . ?
C61 C62 1.542(7) . ?
C61 C63 1.534(6) . ?
C27 C29 1.533(6) . ?
C27 C28 1.548(6) . ?
C27 C30 1.530(7) . ?
C76 H76A 0.9800 . ?
C76 H76B 0.9800 . ?
C76 H76C 0.9800 . ?
C6 C8 1.541(7) . ?
C6 C9 1.541(6) . ?
C6 C7 1.528(7) . ?
C75 H75A 0.9800 . ?
C75 H75B 0.9800 . ?
C75 H75C 0.9800 . ?
C42 H42A 0.9800 . ?
C42 H42B 0.9800 . ?
C42 H42C 0.9800 . ?
C29 H29A 0.9800 . ?
C29 H29B 0.9800 . ?
C29 H29C 0.9800 . ?
C12 H12A 0.9800 . ?
C12 H12B 0.9800 . ?
C12 H12C 0.9800 . ?
C12 C10 1.536(6) . ?
C24 H24A 0.9800 . ?
C24 H24B 0.9800 . ?
C24 H24C 0.9800 . ?
C8 H8A 0.9800 . ?
C8 H8B 0.9800 . ?
C8 H8C 0.9800 . ?
C9 H9A 0.9800 . ?
C9 H9B 0.9800 . ?
C9 H9C 0.9800 . ?
C10 C13 1.538(8) . ?
C10 C11 1.553(7) . ?
C41 H41A 0.9800 . ?
C41 H41B 0.9800 . ?
C41 H41C 0.9800 . ?
C43 H43A 0.9800 . ?
C43 H43B 0.9800 . ?
C43 H43C 0.9800 . ?
C13 H13A 0.9800 . ?
C13 H13B 0.9800 . ?
C13 H13C 0.9800 . ?
C84 H84A 0.9800 . ?
C84 H84B 0.9800 . ?
C84 H84C 0.9800 . ?
C84 C82 1.520(8) . ?
C7 H7A 0.9800 . ?
C7 H7B 0.9800 . ?
C7 H7C 0.9800 . ?
C78 C79 1.543(7) . ?
C78 C80 1.537(7) . ?
C78 C81 1.536(8) . ?
C62 H62A 0.9800 . ?
C62 H62B 0.9800 . ?
C62 H62C 0.9800 . ?
C50 H50A 0.9800 . ?
C50 H50B 0.9800 . ?
C50 H50C 0.9800 . ?
C50 C48 1.514(8) . ?
C28 H28A 0.9800 . ?
C28 H28B 0.9800 . ?
C28 H28C 0.9800 . ?
C79 H79A 0.9800 . ?
C79 H79B 0.9800 . ?
C79 H79C 0.9800 . ?
C77 H77A 0.9800 . ?
C77 H77B 0.9800 . ?
C77 H77C 0.9800 . ?
C82 C83 1.518(7) . ?
C82 C85 1.524(8) . ?
C63 H63A 0.9800 . ?
C63 H63B 0.9800 . ?
C63 H63C 0.9800 . ?
C48 C49 1.503(9) . ?
C48 C51 1.551(7) . ?
C46 H46A 0.9800 . ?
C46 H46B 0.9800 . ?
C46 H46C 0.9800 . ?
C47 H47A 0.9800 . ?
C47 H47B 0.9800 . ?
C47 H47C 0.9800 . ?
C30 H30A 0.9800 . ?
C30 H30B 0.9800 . ?
C30 H30C 0.9800 . ?
C11 H11A 0.9800 . ?
C11 H11B 0.9800 . ?
C11 H11C 0.9800 . ?
C49 H49A 0.9800 . ?
C49 H49B 0.9800 . ?
C49 H49C 0.9800 . ?
C80 H80A 0.9800 . ?
C80 H80B 0.9800 . ?
C80 H80C 0.9800 . ?
C51 H51A 0.9800 . ?
C51 H51B 0.9800 . ?
C51 H51C 0.9800 . ?
C81 H81A 0.9800 . ?
C81 H81B 0.9800 . ?
C81 H81C 0.9800 . ?
C83 H83A 0.9800 . ?
C83 H83B 0.9800 . ?
C83 H83C 0.9800 . ?
C85 H85A 0.9800 . ?
C85 H85B 0.9800 . ?
C85 H85C 0.9800 . ?

loop_
_geom_torsion_atom_site_label_1
_geom_torsion_atom_site_label_2
_geom_torsion_atom_site_label_3
_geom_torsion_atom_site_label_4
_geom_torsion
_geom_torsion_site_symmetry_1
_geom_torsion_site_symmetry_2
_geom_torsion_site_symmetry_3
_geom_torsion_site_symmetry_4
_geom_torsion_publ_flag
Ni2 C18 C22 C21 -60.5(3) . . . . ?
Ni2 C18 C22 C31 132.0(4) . . . . ?
Ni2 C18 C19 C20 60.7(3) . . . . ?
Ni2 C18 C19 C23 -131.3(4) . . . . ?
Ni2 C22 C21 C20 -62.4(3) . . . . ?
Ni2 C22 C31 C33 69.4(5) . . . . ?
Ni2 C22 C31 C32 -54.1(5) . . . . ?
Ni2 C22 C31 C34 -172.7(3) . . . . ?
Ni2 C21 C20 C19 -61.6(3) . . . . ?
Ni2 C21 C20 C27 124.6(4) . . . . ?
Ni2 C19 C20 C21 60.2(3) . . . . ?
Ni2 C19 C20 C27 -127.0(5) . . . . ?
Ni2 C19 C23 C26 66.3(6) . . . . ?
Ni2 C19 C23 C25 -54.3(5) . . . . ?
Ni2 C19 C23 C24 -170.6(3) . . . . ?
Ni2 C20 C27 C29 -36.0(6) . . . . ?
Ni2 C20 C27 C28 -159.6(3) . . . . ?
Ni2 C20 C27 C30 83.1(5) . . . . ?
Ni4 C52 C56 C55 -59.9(3) . . . . ?
Ni4 C52 C56 C65 133.9(4) . . . . ?
Ni4 C52 C53 C54 61.4(3) . . . . ?
Ni4 C52 C53 C57 -129.6(4) . . . . ?
Ni4 C54 C55 C56 62.8(3) . . . . ?
Ni4 C54 C53 C52 -61.0(3) . . . . ?
Ni4 C54 C53 C57 132.6(5) . . . . ?
Ni4 C54 C61 C64 -34.9(6) . . . . ?
Ni4 C54 C61 C62 84.7(5) . . . . ?
Ni4 C54 C61 C63 -158.4(4) . . . . ?
Ni4 C55 C56 C52 60.0(3) . . . . ?
Ni4 C55 C56 C65 -133.6(4) . . . . ?
Ni4 C56 C65 C66 -58.1(5) . . . . ?
Ni4 C56 C65 C67 66.0(5) . . . . ?
Ni4 C56 C65 C68 -176.3(3) . . . . ?
Ni4 C53 C57 C59 -54.4(5) . . . . ?
Ni4 C53 C57 C58 -171.8(3) . . . . ?
Ni4 C53 C57 C60 65.1(5) . . . . ?
Ni1 C3 C4 C5 63.4(3) . . . . ?
Ni1 C3 C2 C1 -59.5(3) . . . . ?
Ni1 C3 C2 C6 133.6(5) . . . . ?
Ni1 C3 C10 C12 -34.4(6) . . . . ?
Ni1 C3 C10 C13 84.7(5) . . . . ?
Ni1 C3 C10 C11 -156.7(4) . . . . ?
Ni1 C4 C5 C1 60.8(3) . . . . ?
Ni1 C4 C5 C14 -129.2(4) . . . . ?
Ni1 C2 C1 C5 -62.4(3) . . . . ?
Ni1 C2 C6 C8 66.8(6) . . . . ?
Ni1 C2 C6 C9 -171.2(4) . . . . ?
Ni1 C2 C6 C7 -54.1(6) . . . . ?
Ni1 C1 C5 C4 -60.3(3) . . . . ?
Ni1 C1 C5 C14 129.9(4) . . . . ?
Ni1 C5 C14 C15 70.7(5) . . . . ?
Ni1 C5 C14 C17 -52.1(5) . . . . ?
Ni1 C5 C14 C16 -170.2(3) . . . . ?
Ni3 C35 C36 C37 60.8(3) . . . . ?
Ni3 C35 C36 C40 -132.1(4) . . . . ?
Ni3 C35 C39 C38 -59.0(3) . . . . ?
Ni3 C35 C39 C48 135.9(4) . . . . ?
Ni3 C36 C37 C38 60.7(3) . . . . ?
Ni3 C36 C37 C44 -128.9(5) . . . . ?
Ni3 C36 C40 C42 -160.0(4) . . . . ?
Ni3 C36 C40 C41 79.3(6) . . . . ?
Ni3 C36 C40 C43 -43.0(6) . . . . ?
Ni3 C37 C38 C39 64.4(3) . . . . ?
Ni3 C37 C44 C45 -43.7(6) . . . . ?
Ni3 C37 C44 C46 76.5(5) . . . . ?
Ni3 C37 C44 C47 -168.0(4) . . . . ?
Ni3 C38 C39 C35 59.4(3) . . . . ?
Ni3 C38 C39 C48 -135.8(4) . . . . ?
Ni3 C39 C48 C50 52.2(8) . . . . ?
Ni3 C39 C48 C49 -71.9(7) . . . . ?
Ni3 C39 C48 C51 170.1(5) . . . . ?
Ni5 C72 C71 C70 -60.1(3) . . . . ?
Ni5 C72 C71 C78 126.1(4) . . . . ?
Ni5 C72 C73 C69 63.4(3) . . . . ?
Ni5 C72 C73 C82 -133.1(4) . . . . ?
Ni5 C70 C71 C72 57.8(3) . . . . ?
Ni5 C70 C71 C78 -129.4(5) . . . . ?
Ni5 C70 C69 C73 -64.1(3) . . . . ?
Ni5 C70 C74 C76 -51.1(6) . . . . ?
Ni5 C70 C74 C75 69.7(6) . . . . ?
Ni5 C70 C74 C77 -166.1(4) . . . . ?
Ni5 C71 C78 C79 -32.9(6) . . . . ?
Ni5 C71 C78 C80 85.7(5) . . . . ?
Ni5 C71 C78 C81 -157.3(4) . . . . ?
Ni5 C69 C73 C72 -64.8(3) . . . . ?
Ni5 C69 C73 C82 131.5(5) . . . . ?
Ni5 C73 C82 C84 62.9(6) . . . . ?
Ni5 C73 C82 C83 -58.8(7) . . . . ?
Ni5 C73 C82 C85 -178.3(4) . . . . ?
C18 C22 C21 Ni2 60.9(3) . . . . ?
C18 C22 C21 C20 -1.5(4) . . . . ?
C18 C22 C31 C33 -29.1(6) . . . . ?
C18 C22 C31 C32 -152.6(4) . . . . ?
C18 C22 C31 C34 88.8(5) . . . . ?
C18 C19 C20 Ni2 -60.0(3) . . . . ?
C18 C19 C20 C21 0.2(4) . . . . ?
C18 C19 C20 C27 173.0(4) . . . . ?
C18 C19 C23 C26 155.0(4) . . . . ?
C18 C19 C23 C25 34.4(5) . . . . ?
C18 C19 C23 C24 -81.9(5) . . . . ?
C22 C18 C19 Ni2 -61.9(3) . . . . ?
C22 C18 C19 C20 -1.2(5) . . . . ?
C22 C18 C19 C23 166.8(3) . . . . ?
C22 C21 C20 Ni2 62.4(3) . . . . ?
C22 C21 C20 C19 0.8(5) . . . . ?
C22 C21 C20 C27 -173.0(4) . . . . ?
C35 C36 C37 Ni3 -60.1(3) . . . . ?
C35 C36 C37 C38 0.6(4) . . . . ?
C35 C36 C37 C44 171.0(4) . . . . ?
C35 C36 C40 C42 -73.1(5) . . . . ?
C35 C36 C40 C41 166.2(4) . . . . ?
C35 C36 C40 C43 44.0(5) . . . . ?
C35 C39 C48 C50 -46.3(6) . . . . ?
C35 C39 C48 C49 -170.5(5) . . . . ?
C35 C39 C48 C51 71.5(6) . . . . ?
C52 C56 C65 C66 -157.3(4) . . . . ?
C52 C56 C65 C67 -33.2(5) . . . . ?
C52 C56 C65 C68 84.4(5) . . . . ?
C52 C53 C57 C59 33.9(5) . . . . ?
C52 C53 C57 C58 -83.4(5) . . . . ?
C52 C53 C57 C60 153.5(4) . . . . ?
C54 C55 C56 Ni4 -62.0(3) . . . . ?
C54 C55 C56 C52 -2.0(4) . . . . ?
C54 C55 C56 C65 164.4(4) . . . . ?
C54 C53 C57 C59 -161.0(4) . . . . ?
C54 C53 C57 C58 81.6(6) . . . . ?
C54 C53 C57 C60 -41.5(7) . . . . ?
C55 C54 C53 Ni4 60.7(3) . . . . ?
C55 C54 C53 C52 -0.3(4) . . . . ?
C55 C54 C53 C57 -166.7(4) . . . . ?
C55 C54 C61 C64 -122.5(4) . . . . ?
C55 C54 C61 C62 -2.9(5) . . . . ?
C55 C54 C61 C63 114.0(5) . . . . ?
C55 C56 C65 C66 39.1(5) . . . . ?
C55 C56 C65 C67 163.2(4) . . . . ?
C55 C56 C65 C68 -79.1(5) . . . . ?
C56 C52 C53 Ni4 -62.3(3) . . . . ?
C56 C52 C53 C54 -0.9(4) . . . . ?
C56 C52 C53 C57 168.1(3) . . . . ?
C3 C4 C5 Ni1 -63.3(3) . . . . ?
C3 C4 C5 C1 -2.5(4) . . . . ?
C3 C4 C5 C14 167.4(4) . . . . ?
C3 C2 C1 Ni1 60.5(3) . . . . ?
C3 C2 C1 C5 -1.9(5) . . . . ?
C3 C2 C6 C8 -41.1(7) . . . . ?
C3 C2 C6 C9 80.9(6) . . . . ?
C3 C2 C6 C7 -162.0(5) . . . . ?
C21 C22 C31 C33 165.8(4) . . . . ?
C21 C22 C31 C32 42.3(6) . . . . ?
C21 C22 C31 C34 -76.3(5) . . . . ?
C21 C20 C27 C29 -123.1(4) . . . . ?
C21 C20 C27 C28 113.3(5) . . . . ?
C21 C20 C27 C30 -3.9(6) . . . . ?
C4 C3 C2 Ni1 59.8(3) . . . . ?
C4 C3 C2 C1 0.3(4) . . . . ?
C4 C3 C2 C6 -166.6(4) . . . . ?
C4 C3 C10 C12 -119.6(5) . . . . ?
C4 C3 C10 C13 -0.5(6) . . . . ?
C4 C3 C10 C11 118.1(5) . . . . ?
C4 C5 C14 C15 165.5(4) . . . . ?
C4 C5 C14 C17 42.7(5) . . . . ?
C4 C5 C14 C16 -75.4(5) . . . . ?
C36 C35 C39 Ni3 63.3(3) . . . . ?
C36 C35 C39 C38 4.3(5) . . . . ?
C36 C35 C39 C48 -160.8(4) . . . . ?
C36 C37 C38 Ni3 -62.3(3) . . . . ?
C36 C37 C38 C39 2.2(5) . . . . ?
C36 C37 C44 C45 59.0(7) . . . . ?
C36 C37 C44 C46 179.3(4) . . . . ?
C36 C37 C44 C47 -65.3(7) . . . . ?
C53 C52 C56 Ni4 61.7(3) . . . . ?
C53 C52 C56 C55 1.8(4) . . . . ?
C53 C52 C56 C65 -164.4(4) . . . . ?
C53 C54 C55 Ni4 -61.4(3) . . . . ?
C53 C54 C55 C56 1.5(4) . . . . ?
C53 C54 C61 C64 66.4(6) . . . . ?
C53 C54 C61 C62 -174.0(4) . . . . ?
C53 C54 C61 C63 -57.1(7) . . . . ?
C19 C18 C22 Ni2 62.1(3) . . . . ?
C19 C18 C22 C21 1.6(4) . . . . ?
C19 C18 C22 C31 -165.8(4) . . . . ?
C19 C20 C27 C29 65.0(6) . . . . ?
C19 C20 C27 C28 -58.5(6) . . . . ?
C19 C20 C27 C30 -175.8(4) . . . . ?
C2 C3 C4 Ni1 -62.1(3) . . . . ?
C2 C3 C4 C5 1.4(5) . . . . ?
C2 C3 C10 C12 67.4(7) . . . . ?
C2 C3 C10 C13 -173.5(5) . . . . ?
C2 C3 C10 C11 -54.9(6) . . . . ?
C2 C1 C5 Ni1 63.0(3) . . . . ?
C2 C1 C5 C4 2.8(5) . . . . ?
C2 C1 C5 C14 -167.0(4) . . . . ?
C1 C2 C6 C8 153.2(4) . . . . ?
C1 C2 C6 C9 -84.9(5) . . . . ?
C1 C2 C6 C7 32.2(5) . . . . ?
C1 C5 C14 C15 -26.6(5) . . . . ?
C1 C5 C14 C17 -149.5(4) . . . . ?
C1 C5 C14 C16 92.5(5) . . . . ?
C37 C36 C40 C42 89.2(6) . . . . ?
C37 C36 C40 C41 -31.5(7) . . . . ?
C37 C36 C40 C43 -153.7(5) . . . . ?
C37 C38 C39 Ni3 -63.4(3) . . . . ?
C37 C38 C39 C35 -4.0(5) . . . . ?
C37 C38 C39 C48 160.8(4) . . . . ?
C20 C19 C23 C26 -41.0(7) . . . . ?
C20 C19 C23 C25 -161.6(4) . . . . ?
C20 C19 C23 C24 82.0(5) . . . . ?
C38 C37 C44 C45 -131.8(5) . . . . ?
C38 C37 C44 C46 -11.5(6) . . . . ?
C38 C37 C44 C47 103.9(5) . . . . ?
C38 C39 C48 C50 151.7(5) . . . . ?
C38 C39 C48 C49 27.6(7) . . . . ?
C38 C39 C48 C51 -90.5(6) . . . . ?
C39 C35 C36 Ni3 -63.8(3) . . . . ?
C39 C35 C36 C37 -3.1(5) . . . . ?
C39 C35 C36 C40 164.0(4) . . . . ?
C72 C71 C78 C79 -118.5(5) . . . . ?
C72 C71 C78 C80 0.2(6) . . . . ?
C72 C71 C78 C81 117.1(5) . . . . ?
C72 C73 C82 C84 164.7(4) . . . . ?
C72 C73 C82 C83 43.0(7) . . . . ?
C72 C73 C82 C85 -76.5(6) . . . . ?
C31 C22 C21 Ni2 -131.5(4) . . . . ?
C31 C22 C21 C20 166.1(4) . . . . ?
C70 C71 C78 C79 69.5(7) . . . . ?
C70 C71 C78 C80 -171.8(5) . . . . ?
C70 C71 C78 C81 -54.9(7) . . . . ?
C70 C69 C73 Ni5 67.4(3) . . . . ?
C70 C69 C73 C72 2.6(5) . . . . ?
C70 C69 C73 C82 -161.1(4) . . . . ?
C71 C72 C73 Ni5 -66.2(3) . . . . ?
C71 C72 C73 C69 -2.8(5) . . . . ?
C71 C72 C73 C82 160.7(4) . . . . ?
C71 C70 C69 Ni5 62.7(3) . . . . ?
C71 C70 C69 C73 -1.4(5) . . . . ?
C71 C70 C74 C76 -165.1(5) . . . . ?
C71 C70 C74 C75 -44.3(7) . . . . ?
C71 C70 C74 C77 79.9(6) . . . . ?
C69 C70 C71 Ni5 -58.2(3) . . . . ?
C69 C70 C71 C72 -0.4(5) . . . . ?
C69 C70 C71 C78 172.4(5) . . . . ?
C69 C70 C74 C76 32.4(5) . . . . ?
C69 C70 C74 C75 153.2(4) . . . . ?
C69 C70 C74 C77 -82.5(5) . . . . ?
C69 C73 C82 C84 -34.7(6) . . . . ?
C69 C73 C82 C83 -156.4(5) . . . . ?
C69 C73 C82 C85 84.0(6) . . . . ?
C23 C19 C20 Ni2 134.6(5) . . . . ?
C23 C19 C20 C21 -165.2(4) . . . . ?
C23 C19 C20 C27 7.6(8) . . . . ?
C73 C72 C71 Ni5 62.1(3) . . . . ?
C73 C72 C71 C70 2.0(5) . . . . ?
C73 C72 C71 C78 -171.8(4) . . . . ?
C44 C37 C38 Ni3 126.0(4) . . . . ?
C44 C37 C38 C39 -169.6(4) . . . . ?
C74 C70 C71 Ni5 138.0(5) . . . . ?
C74 C70 C71 C72 -164.2(4) . . . . ?
C74 C70 C71 C78 8.6(8) . . . . ?
C74 C70 C69 Ni5 -130.4(4) . . . . ?
C74 C70 C69 C73 165.5(4) . . . . ?
C40 C36 C37 Ni3 136.4(5) . . . . ?
C40 C36 C37 C38 -162.9(5) . . . . ?
C40 C36 C37 C44 7.5(8) . . . . ?
C61 C54 C55 Ni4 125.4(4) . . . . ?
C61 C54 C55 C56 -171.8(4) . . . . ?
C61 C54 C53 Ni4 -127.3(5) . . . . ?
C61 C54 C53 C52 171.6(4) . . . . ?
C61 C54 C53 C57 5.3(8) . . . . ?
C6 C2 C1 Ni1 -130.0(3) . . . . ?
C6 C2 C1 C5 167.6(3) . . . . ?
C10 C3 C4 Ni1 123.3(4) . . . . ?
C10 C3 C4 C5 -173.3(4) . . . . ?
C10 C3 C2 Ni1 -126.6(5) . . . . ?
C10 C3 C2 C1 173.9(4) . . . . ?
C10 C3 C2 C6 7.1(8) . . . . ?

loop_
_exptl_oxdiff_crystal_face_indexfrac_h
_exptl_oxdiff_crystal_face_indexfrac_k
_exptl_oxdiff_crystal_face_indexfrac_l
_exptl_oxdiff_crystal_face_x
_exptl_oxdiff_crystal_face_y
_exptl_oxdiff_crystal_face_z
6.3108 12.0873 0.3486 0.2039 0.8486 0.4882
20.0640 9.2100 0.0462 0.2332 0.9724 -0.0091
8.8783 -11.8088 -0.5569 -0.1224 -0.5078 -0.8528
5.2114 -12.1736 -0.5174 -0.1463 -0.6076 -0.7806
-14.3319 -10.8693 -0.1890 -0.2275 -0.9480 -0.2227
13.0970 1.9673 -10.9662 -0.7409 0.5706 -0.2385
-7.8809 7.9725 -9.0126 -0.6523 0.4541 0.6086
-7.1212 -4.9638 11.9796 0.8220 -0.6394 -0.0690
9.8877 -8.9748 8.0197 0.5768 -0.4555 -0.7137
-24.0167 5.0169 5.9443 0.3659 -0.3038 0.8763
-7.8854 -7.0166 -8.9753 -0.8204 -0.4405 -0.1913
-8.0589 10.0126 6.9508 0.5995 0.3150 0.7461
11.8658 6.0191 9.9811 0.9112 0.4489 0.0403
